data_4510793
loop_
_publ_author_name
'Hu, Ting'
'Mak, Thomas C. W.'

_publ_section_title
;
 Structure Diversity of C2@AgnCages Consolidated by Heteroaromatic N-Donor
 Ligands in Silver Ethynediide Complexes
;
_journal_issue 11
_journal_name_full 'Crystal Growth &amp; Design'
_journal_page_first 4957
_journal_paper_doi 10.1021/cg401150t
_journal_volume 13
_journal_year 2013
_chemical_formula_sum 'C46 H29 Ag9 F36 N4 O28'
_chemical_formula_weight 2740.56
_chemical_name_systematic
; 
 ? 
;
_space_group_IT_number 2
_symmetry_cell_setting triclinic
_symmetry_space_group_name_Hall '-P 1'
_symmetry_space_group_name_H-M 'P -1'
_atom_sites_solution_hydrogens geom
_atom_sites_solution_primary direct
_atom_sites_solution_secondary difmap
_audit_creation_method SHELXL-97
_cell_angle_alpha 79.380(2)
_cell_angle_beta 70.681(2)
_cell_angle_gamma 62.2680(10)
_cell_formula_units_Z 2
_cell_length_a 14.9921(13)
_cell_length_b 15.8366(14)
_cell_length_c 18.8532(16)
_cell_measurement_reflns_used 67512
_cell_measurement_temperature 296(2)
_cell_measurement_theta_max 27.563
_cell_measurement_theta_min 2.215
_cell_volume 3736.5(6)
_computing_cell_refinement SAINT(Bruker,2001)
_computing_data_collection APEX2(Bruker,2003)
_computing_data_reduction APEX2(Bruker,2003)
_computing_structure_refinement 'SHELXL-97 (Sheldrick, 1997)'
_computing_structure_solution 'SHELXS-97 (Sheldrick, 1990)'
_diffrn_ambient_temperature 296(2)
_diffrn_measured_fraction_theta_full 0.998
_diffrn_measured_fraction_theta_max 0.998
_diffrn_radiation_monochromator graphite
_diffrn_radiation_source 'fine-focus sealed tube'
_diffrn_radiation_type MoK\a
_diffrn_radiation_wavelength 0.71073
_diffrn_reflns_av_R_equivalents 0.0837
_diffrn_reflns_av_sigmaI/netI 0.0674
_diffrn_reflns_limit_h_max 19
_diffrn_reflns_limit_h_min -19
_diffrn_reflns_limit_k_max 20
_diffrn_reflns_limit_k_min -20
_diffrn_reflns_limit_l_max 24
_diffrn_reflns_limit_l_min -24
_diffrn_reflns_number 66161
_diffrn_reflns_theta_full 27.82
_diffrn_reflns_theta_max 27.82
_diffrn_reflns_theta_min 1.15
_exptl_absorpt_coefficient_mu 2.474
_exptl_absorpt_correction_T_max 0.6929
_exptl_absorpt_correction_T_min 0.6374
_exptl_absorpt_correction_type multi-scan
_exptl_absorpt_process_details SADABS
_exptl_crystal_colour colorless
_exptl_crystal_density_diffrn 2.436
_exptl_crystal_density_method 'not measured'
_exptl_crystal_description prism-like
_exptl_crystal_F_000 2608
_exptl_crystal_size_max 0.20
_exptl_crystal_size_mid 0.18
_exptl_crystal_size_min 0.16
_refine_diff_density_max 1.094
_refine_diff_density_min -0.874
_refine_diff_density_rms 0.147
_refine_ls_extinction_coef 0.00224(13)
_refine_ls_extinction_expression Fc^*^=kFc[1+0.001xFc^2^\l^3^/sin(2\q)]^-1/4^
_refine_ls_extinction_method SHELXL
_refine_ls_goodness_of_fit_ref 1.009
_refine_ls_hydrogen_treatment mixed
_refine_ls_matrix_type full
_refine_ls_number_parameters 1121
_refine_ls_number_reflns 17672
_refine_ls_number_restraints 0
_refine_ls_restrained_S_all 1.009
_refine_ls_R_factor_all 0.0720
_refine_ls_R_factor_gt 0.0498
_refine_ls_shift/su_max 0.001
_refine_ls_shift/su_mean 0.000
_refine_ls_structure_factor_coef Fsqd
_refine_ls_weighting_details 'calc w=1/[\s^2^(Fo^2^)+(0.0721P)^2^+4.1436P] where P=(Fo^2^+2Fc^2^)/3'
_refine_ls_weighting_scheme calc
_refine_ls_wR_factor_gt 0.1292
_refine_ls_wR_factor_ref 0.1459
_reflns_number_gt 12889
_reflns_number_total 17672
_reflns_threshold_expression >2sigma(I)
_cod_data_source_file cg401150t_si_002.cif
_cod_data_source_block 2
_cod_original_sg_symbol_H-M P-1
_cod_database_code 4510793

loop_
_symmetry_equiv_pos_as_xyz
'x, y, z'
'-x, -y, -z'

loop_
_atom_site_label
_atom_site_type_symbol
_atom_site_fract_x
_atom_site_fract_y
_atom_site_fract_z
_atom_site_U_iso_or_equiv
_atom_site_adp_type
_atom_site_occupancy
_atom_site_symmetry_multiplicity
_atom_site_calc_flag
_atom_site_refinement_flags
Ag1 Ag 0.16631(4) 0.41714(3) 0.21118(3) 0.04990(12) Uani 1 1 d .
Ag2 Ag -0.02062(4) 0.42195(3) 0.33129(3) 0.05110(13) Uani 1 1 d .
Ag3 Ag -0.02032(3) 0.26705(3) 0.25265(3) 0.04779(12) Uani 1 1 d .
Ag4 Ag 0.14478(4) 0.30913(3) 0.10680(3) 0.05038(13) Uani 1 1 d .
Ag5 Ag 0.21028(5) 0.30502(4) 0.34639(3) 0.06200(16) Uani 1 1 d .
Ag6 Ag 0.05202(4) 0.22776(3) 0.39968(3) 0.05076(13) Uani 1 1 d .
Ag7 Ag 0.19017(4) 0.11294(3) 0.17348(3) 0.04628(12) Uani 1 1 d .
Ag8 Ag 0.32949(3) 0.19622(3) 0.16564(3) 0.04879(13) Uani 1 1 d .
Ag9 Ag 0.25508(3) 0.09711(3) 0.30636(2) 0.04702(12) Uani 1 1 d .
C1 C 0.1140(4) 0.2935(4) 0.2788(3) 0.0419(12) Uani 1 1 d .
C2 C 0.1630(4) 0.2357(4) 0.2311(3) 0.0438(12) Uani 1 1 d .
C3 C 0.0109(5) 0.6119(5) 0.2951(4) 0.0597(17) Uani 1 1 d .
C4 C -0.0258(7) 0.7197(6) 0.2981(8) 0.102(4) Uani 1 1 d .
C5 C -0.2336(5) 0.4305(5) 0.3325(5) 0.0637(18) Uani 1 1 d .
C6 C -0.3552(7) 0.4769(7) 0.3594(10) 0.122(5) Uani 1 1 d .
C7 C -0.0539(5) 0.4949(5) 0.1464(3) 0.0547(15) Uani 1 1 d .
C8 C -0.1558(7) 0.5821(6) 0.1479(5) 0.079(2) Uani 1 1 d .
C9 C 0.1546(5) 0.1603(5) 0.0139(3) 0.0495(14) Uani 1 1 d .
C10 C 0.1322(8) 0.1266(7) -0.0466(6) 0.091(3) Uani 1 1 d .
C11 C -0.0111(5) 0.0919(4) 0.1869(4) 0.0507(14) Uani 1 1 d .
C12 C -0.0651(6) 0.0414(6) 0.1666(5) 0.070(2) Uani 1 1 d .
C13 C 0.3531(5) 0.3433(4) 0.0380(3) 0.0504(14) Uani 1 1 d .
C14 C 0.4143(6) 0.3951(5) -0.0173(4) 0.0619(17) Uani 1 1 d .
C15 C 0.4310(5) -0.0366(4) 0.1344(3) 0.0462(13) Uani 1 1 d .
C16 C 0.5280(7) -0.1333(5) 0.1278(5) 0.077(2) Uani 1 1 d .
C17 C 0.0725(5) 0.0269(4) 0.3608(3) 0.0457(13) Uani 1 1 d .
C18 C 0.0322(6) -0.0495(5) 0.3773(5) 0.0650(18) Uani 1 1 d .
C19 C 0.4852(5) 0.0697(5) 0.2609(4) 0.0500(14) Uani 1 1 d .
C20 C 0.5895(6) 0.0302(7) 0.2790(5) 0.081(2) Uani 1 1 d .
C21 C 0.2497(5) 0.1377(4) 0.4651(3) 0.0497(14) Uani 1 1 d .
C22 C 0.3077(6) 0.0696(5) 0.5206(4) 0.0617(17) Uani 1 1 d .
C23 C -0.1352(6) 0.3680(5) 0.5096(4) 0.0606(17) Uani 1 1 d .
C24 C -0.2334(8) 0.3972(6) 0.5753(5) 0.086(3) Uani 1 1 d .
C25 C 0.3764(5) 0.3737(5) 0.2437(4) 0.0518(14) Uani 1 1 d .
C26 C 0.4786(6) 0.3815(6) 0.2265(5) 0.072(2) Uani 1 1 d .
C27 C 0.2982(6) 0.6715(6) 0.1962(4) 0.0675(19) Uani 1 1 d .
H27 H 0.3253 0.6272 0.2324 0.081 Uiso 1 1 calc R
C28 C 0.2722(6) 0.6447(5) 0.1435(4) 0.0625(17) Uani 1 1 d .
H28 H 0.2810 0.5824 0.1442 0.075 Uiso 1 1 calc R
C29 C 0.2329(5) 0.7108(4) 0.0895(4) 0.0492(13) Uani 1 1 d .
C30 C 0.2216(6) 0.8022(5) 0.0895(5) 0.0656(18) Uani 1 1 d .
H30 H 0.1968 0.8476 0.0531 0.079 Uiso 1 1 calc R
C31 C 0.2479(6) 0.8254(6) 0.1447(5) 0.079(2) Uani 1 1 d .
H31 H 0.2397 0.8870 0.1462 0.095 Uiso 1 1 calc R
C32 C 0.2035(5) 0.6845(4) 0.0324(4) 0.0485(13) Uani 1 1 d .
C33 C 0.2319(5) 0.7110(5) -0.0444(4) 0.0573(16) Uani 1 1 d .
H33 H 0.2700 0.7468 -0.0607 0.069 Uiso 1 1 calc R
C34 C 0.2037(6) 0.6843(6) -0.0942(4) 0.0678(19) Uani 1 1 d .
H34 H 0.2222 0.7020 -0.1448 0.081 Uiso 1 1 calc R
C35 C 0.1481(5) 0.6289(5) 0.0540(4) 0.0579(16) Uani 1 1 d .
H35 H 0.1295 0.6083 0.1038 0.069 Uiso 1 1 calc R
C36 C 0.1220(6) 0.6055(5) -0.0001(5) 0.0668(19) Uani 1 1 d .
H36 H 0.0841 0.5696 0.0135 0.080 Uiso 1 1 calc R
C37 C 0.3346(6) 0.2678(6) 0.6376(5) 0.080(2) Uani 1 1 d .
H37 H 0.3131 0.2537 0.6888 0.095 Uiso 1 1 calc R
C38 C 0.4388(6) 0.2324(5) 0.5996(4) 0.0642(18) Uani 1 1 d .
H38 H 0.4887 0.1917 0.6244 0.077 Uiso 1 1 calc R
C39 C 0.2886(6) 0.3447(5) 0.5302(6) 0.078(2) Uani 1 1 d .
H39 H 0.2355 0.3825 0.5074 0.093 Uiso 1 1 calc R
C40 C 0.3945(5) 0.3124(5) 0.4872(4) 0.0643(18) Uani 1 1 d .
H40 H 0.4126 0.3277 0.4360 0.077 Uiso 1 1 calc R
C41 C 0.4708(4) 0.2572(4) 0.5239(3) 0.0455(13) Uani 1 1 d .
C42 C 0.5827(5) 0.2269(4) 0.4835(4) 0.0481(13) Uani 1 1 d .
C43 C 0.6526(6) 0.2167(6) 0.5215(5) 0.079(2) Uani 1 1 d .
H43 H 0.6294 0.2287 0.5725 0.095 Uiso 1 1 calc R
C44 C 0.7566(7) 0.1885(8) 0.4823(8) 0.101(3) Uani 1 1 d .
H44 H 0.8047 0.1794 0.5073 0.121 Uiso 1 1 calc R
C45 C 0.6214(6) 0.2120(5) 0.4074(4) 0.0641(17) Uani 1 1 d .
H45 H 0.5768 0.2194 0.3798 0.077 Uiso 1 1 calc R
C46 C 0.7255(8) 0.1862(6) 0.3727(5) 0.088(3) Uani 1 1 d .
H46 H 0.7515 0.1770 0.3212 0.106 Uiso 1 1 calc R
F1 F -0.1202(6) 0.7717(4) 0.2960(6) 0.171(4) Uani 1 1 d .
F2 F 0.0304(6) 0.7541(5) 0.2606(7) 0.240(7) Uani 1 1 d .
F3 F -0.0412(12) 0.7389(6) 0.3679(7) 0.243(7) Uani 1 1 d .
F4 F -0.3977(5) 0.5560(6) 0.3814(9) 0.272(8) Uani 1 1 d .
F5 F -0.3867(8) 0.4992(12) 0.2950(9) 0.289(8) Uani 1 1 d .
F6 F -0.3977(5) 0.4275(5) 0.3827(8) 0.212(6) Uani 1 1 d .
F7 F -0.1801(7) 0.6479(5) 0.1880(6) 0.197(5) Uani 1 1 d .
F8 F -0.1591(6) 0.6158(5) 0.0795(4) 0.156(3) Uani 1 1 d .
F9 F -0.2365(5) 0.5622(6) 0.1702(5) 0.165(3) Uani 1 1 d .
F10 F 0.1639(13) 0.1596(10) -0.1105(4) 0.260(7) Uani 1 1 d .
F11 F 0.0380(6) 0.1529(7) -0.0387(7) 0.219(6) Uani 1 1 d .
F12 F 0.1780(7) 0.0362(5) -0.0536(6) 0.178(4) Uani 1 1 d .
F13 F -0.1360(11) 0.0259(11) 0.2356(8) 0.119(4) Uani 0.50 1 d P
F14 F -0.0262(15) -0.0487(12) 0.1837(9) 0.122(4) Uani 0.50 1 d P
F15 F -0.1354(13) 0.0931(9) 0.1340(11) 0.117(4) Uani 0.50 1 d P
F16 F 0.5116(4) 0.3468(4) -0.0356(5) 0.170(4) Uani 1 1 d .
F17 F 0.3846(6) 0.4260(7) -0.0776(3) 0.160(3) Uani 1 1 d .
F18 F 0.3948(6) 0.4735(4) 0.0101(4) 0.133(2) Uani 1 1 d .
F19 F 0.5944(5) -0.1484(4) 0.0644(4) 0.143(3) Uani 1 1 d .
F20 F 0.5693(9) -0.1477(8) 0.1772(7) 0.305(10) Uani 1 1 d .
F21 F 0.5054(6) -0.2028(5) 0.1343(7) 0.233(7) Uani 1 1 d .
F22 F 0.0990(5) -0.1285(4) 0.3444(6) 0.181(4) Uani 1 1 d .
F23 F 0.0058(8) -0.0703(7) 0.4463(4) 0.178(4) Uani 1 1 d .
F24 F -0.0506(5) -0.0235(4) 0.3541(5) 0.131(3) Uani 1 1 d .
F25 F 0.5750(7) 0.0637(6) 0.3437(5) 0.178(4) Uani 1 1 d .
F26 F 0.6557(5) 0.0544(8) 0.2320(6) 0.219(6) Uani 1 1 d .
F27 F 0.6318(5) -0.0620(4) 0.2910(5) 0.136(3) Uani 1 1 d .
F28 F 0.3803(6) -0.0088(4) 0.4889(4) 0.139(3) Uani 1 1 d .
F29 F 0.2503(5) 0.0434(6) 0.5772(3) 0.140(3) Uani 1 1 d .
F30 F 0.3527(7) 0.1037(5) 0.5456(5) 0.174(4) Uani 1 1 d .
F31 F -0.2535(6) 0.3323(5) 0.6148(4) 0.153(3) Uani 1 1 d .
F32 F -0.2454(9) 0.4587(7) 0.6157(5) 0.215(6) Uani 1 1 d .
F33 F -0.3154(6) 0.4446(9) 0.5492(5) 0.227(6) Uani 1 1 d .
F34 F 0.5551(5) 0.3107(6) 0.2363(7) 0.195(5) Uani 1 1 d .
F35 F 0.4690(6) 0.4460(9) 0.2599(8) 0.254(7) Uani 1 1 d .
F36 F 0.5128(7) 0.4060(9) 0.1583(6) 0.213(6) Uani 1 1 d .
F13' F -0.1677(13) 0.0901(14) 0.1851(10) 0.119(4) Uani 0.50 1 d P
F14' F -0.0475(15) 0.0493(11) 0.0914(8) 0.122(4) Uani 0.50 1 d P
F15' F -0.0116(10) -0.0379(10) 0.1363(10) 0.117(4) Uani 0.50 1 d P
N1 N 0.2847(5) 0.7592(5) 0.1955(4) 0.0698(16) Uani 1 1 d .
H1 H 0.3005 0.7748 0.2294 0.084 Uiso 1 1 calc R
N2 N 0.1495(5) 0.6328(4) -0.0712(4) 0.0662(15) Uani 1 1 d .
H2 H 0.1318 0.6168 -0.1038 0.079 Uiso 1 1 calc R
N3 N 0.2649(5) 0.3221(4) 0.6009(4) 0.0704(18) Uani 1 1 d .
H3 H 0.1995 0.3439 0.6256 0.084 Uiso 1 1 calc R
N4 N 0.7883(6) 0.1745(5) 0.4107(6) 0.092(2) Uani 1 1 d .
H4 H 0.8539 0.1567 0.3876 0.111 Uiso 1 1 calc R
O1 O 0.0998(4) 0.5706(3) 0.2524(3) 0.0732(14) Uani 1 1 d .
O2 O -0.0548(3) 0.5814(3) 0.3312(3) 0.0617(12) Uani 1 1 d .
O3 O -0.1945(4) 0.4775(4) 0.3433(4) 0.0762(15) Uani 1 1 d .
O4 O -0.1930(4) 0.3513(4) 0.3062(4) 0.092(2) Uani 1 1 d .
O5 O 0.0154(5) 0.5128(5) 0.1526(4) 0.101(2) Uani 1 1 d .
O6 O -0.0475(5) 0.4175(4) 0.1387(4) 0.0899(19) Uani 1 1 d .
O7 O 0.0964(4) 0.2417(4) 0.0337(3) 0.0717(14) Uani 1 1 d .
O8 O 0.2298(3) 0.1006(4) 0.0381(3) 0.0644(13) Uani 1 1 d .
O9 O -0.0707(4) 0.1721(4) 0.2107(3) 0.0696(13) Uani 1 1 d .
O10 O 0.0837(4) 0.0456(3) 0.1766(3) 0.0673(13) Uani 1 1 d .
O11 O 0.2565(3) 0.3849(3) 0.0503(3) 0.0665(13) Uani 1 1 d .
O12 O 0.4079(3) 0.2661(3) 0.0648(2) 0.0536(10) Uani 1 1 d .
O13 O 0.3473(3) -0.0369(3) 0.1742(3) 0.0564(10) Uani 1 1 d .
O14 O 0.4468(3) 0.0320(3) 0.0987(2) 0.0527(10) Uani 1 1 d .
O15 O 0.1693(3) -0.0040(3) 0.3402(3) 0.0566(11) Uani 1 1 d .
O16 O 0.0046(3) 0.1098(3) 0.3707(3) 0.0529(10) Uani 1 1 d .
O17 O 0.4718(3) 0.1345(3) 0.2127(2) 0.0577(11) Uani 1 1 d .
O18 O 0.4276(4) 0.0308(4) 0.2967(3) 0.0705(14) Uani 1 1 d .
O19 O 0.2689(5) 0.2066(4) 0.4417(3) 0.0895(19) Uani 1 1 d .
O20 O 0.1920(4) 0.1139(3) 0.4484(3) 0.0633(12) Uani 1 1 d .
O21 O -0.1058(4) 0.2901(4) 0.4851(3) 0.0691(13) Uani 1 1 d .
O22 O -0.0967(5) 0.4249(4) 0.4856(4) 0.102(2) Uani 1 1 d .
O23 O 0.3505(4) 0.3385(4) 0.3070(3) 0.0715(14) Uani 1 1 d .
O24 O 0.3314(4) 0.4048(4) 0.1939(3) 0.0670(13) Uani 1 1 d .
O1W O 0.1018(5) 0.4264(5) 0.4392(4) 0.114(2) Uani 1 1 d .
H1WA H 0.1200 0.4790 0.4245 0.171 Uiso 1 1 d R
H1WB H 0.0293 0.4482 0.4420 0.171 Uiso 1 1 d R
O2W O 0.3335(4) 0.8219(4) 0.2967(3) 0.0726(13) Uani 1 1 d .
H2WB H 0.2720 0.8812 0.3097 0.109 Uiso 1 1 d R
H2WA H 0.3864 0.8332 0.2564 0.109 Uiso 1 1 d R
O3W O 0.6125(3) 0.0421(3) 0.0169(2) 0.0476(9) Uani 1 1 d .
O4W O 0.6065(3) 0.1716(3) 0.0811(3) 0.0600(11) Uani 1 1 d .
H4WB H 0.6091 0.2079 0.0419 0.090 Uiso 1 1 d R
H4WC H 0.6244 0.1876 0.1129 0.090 Uiso 1 1 d R
H3WA H 0.5948 -0.0042 0.0208 0.090 Uiso 1 1 d R
H3WB H 0.5561 0.0385 0.0449 0.090 Uiso 1 1 d R
H3WC H 0.6223 0.0402 -0.0301 0.090 Uiso 1 1 d R

loop_
_atom_site_aniso_label
_atom_site_aniso_U_11
_atom_site_aniso_U_22
_atom_site_aniso_U_33
_atom_site_aniso_U_23
_atom_site_aniso_U_13
_atom_site_aniso_U_12
Ag1 0.0495(3) 0.0437(2) 0.0602(3) 0.0031(2) -0.0137(2) -0.0262(2)
Ag2 0.0395(2) 0.0375(2) 0.0690(3) -0.0121(2) -0.0064(2) -0.01321(18)
Ag3 0.0374(2) 0.0512(3) 0.0608(3) -0.0124(2) -0.0111(2) -0.0223(2)
Ag4 0.0506(3) 0.0500(3) 0.0546(3) 0.0005(2) -0.0198(2) -0.0228(2)
Ag5 0.0843(4) 0.0722(3) 0.0606(3) 0.0181(2) -0.0378(3) -0.0549(3)
Ag6 0.0441(3) 0.0531(3) 0.0510(3) -0.0031(2) -0.0049(2) -0.0232(2)
Ag7 0.0474(3) 0.0436(2) 0.0534(2) -0.01179(18) -0.0135(2) -0.0213(2)
Ag8 0.0320(2) 0.0505(3) 0.0578(3) 0.0070(2) -0.00843(19) -0.01904(19)
Ag9 0.0418(2) 0.0517(3) 0.0473(2) -0.00003(19) -0.01036(19) -0.0223(2)
C1 0.043(3) 0.040(3) 0.047(3) -0.004(2) -0.014(2) -0.020(2)
C2 0.040(3) 0.042(3) 0.049(3) -0.011(2) -0.009(2) -0.017(2)
C3 0.048(4) 0.042(3) 0.089(5) -0.011(3) -0.006(3) -0.025(3)
C4 0.064(6) 0.055(5) 0.178(11) -0.039(6) 0.009(6) -0.033(5)
C5 0.041(3) 0.046(4) 0.103(6) -0.016(4) -0.009(4) -0.020(3)
C6 0.040(4) 0.068(6) 0.269(16) -0.048(8) -0.042(7) -0.020(4)
C7 0.055(4) 0.056(4) 0.049(3) 0.006(3) -0.021(3) -0.020(3)
C8 0.069(5) 0.067(5) 0.089(6) 0.002(4) -0.037(5) -0.012(4)
C9 0.039(3) 0.063(4) 0.047(3) -0.013(3) -0.008(3) -0.021(3)
C10 0.090(6) 0.088(6) 0.098(7) -0.030(5) -0.056(6) -0.012(5)
C11 0.051(4) 0.045(3) 0.064(4) -0.012(3) -0.017(3) -0.022(3)
C12 0.054(4) 0.068(5) 0.105(6) -0.022(4) -0.025(4) -0.031(4)
C13 0.051(4) 0.042(3) 0.052(3) 0.003(3) -0.005(3) -0.023(3)
C14 0.054(4) 0.054(4) 0.067(4) 0.013(3) -0.008(3) -0.027(3)
C15 0.045(3) 0.047(3) 0.048(3) -0.012(3) -0.010(3) -0.019(3)
C16 0.068(5) 0.046(4) 0.092(6) -0.008(4) -0.011(5) -0.010(4)
C17 0.050(3) 0.049(3) 0.045(3) -0.003(2) -0.008(3) -0.032(3)
C18 0.053(4) 0.055(4) 0.090(5) 0.002(4) -0.013(4) -0.033(3)
C19 0.041(3) 0.055(4) 0.058(3) -0.004(3) -0.021(3) -0.019(3)
C20 0.060(5) 0.103(7) 0.095(6) 0.024(5) -0.041(5) -0.045(5)
C21 0.059(4) 0.050(3) 0.045(3) 0.003(3) -0.022(3) -0.024(3)
C22 0.077(5) 0.051(4) 0.064(4) 0.012(3) -0.035(4) -0.029(4)
C23 0.058(4) 0.051(4) 0.061(4) -0.012(3) 0.009(3) -0.027(3)
C24 0.078(6) 0.059(5) 0.084(6) -0.008(4) 0.014(5) -0.023(4)
C25 0.046(3) 0.053(4) 0.059(4) -0.014(3) -0.008(3) -0.024(3)
C26 0.062(5) 0.088(6) 0.086(5) 0.005(4) -0.024(4) -0.049(5)
C27 0.066(5) 0.074(5) 0.053(4) -0.011(3) -0.003(3) -0.028(4)
C28 0.072(5) 0.056(4) 0.058(4) 0.001(3) -0.009(3) -0.035(4)
C29 0.037(3) 0.044(3) 0.060(3) -0.007(3) -0.001(3) -0.019(3)
C30 0.056(4) 0.045(4) 0.092(5) -0.003(3) -0.017(4) -0.021(3)
C31 0.068(5) 0.052(4) 0.114(7) -0.026(4) -0.017(5) -0.021(4)
C32 0.039(3) 0.040(3) 0.063(4) 0.005(3) -0.011(3) -0.020(2)
C33 0.053(4) 0.058(4) 0.071(4) 0.010(3) -0.021(3) -0.034(3)
C34 0.065(5) 0.077(5) 0.068(4) 0.014(4) -0.026(4) -0.036(4)
C35 0.050(4) 0.055(4) 0.074(4) 0.007(3) -0.017(3) -0.031(3)
C36 0.061(4) 0.063(4) 0.092(5) 0.009(4) -0.030(4) -0.038(4)
C37 0.060(5) 0.079(5) 0.078(5) -0.013(4) 0.008(4) -0.029(4)
C38 0.052(4) 0.068(4) 0.055(4) -0.001(3) -0.006(3) -0.019(3)
C39 0.040(4) 0.060(4) 0.133(8) -0.004(5) -0.030(5) -0.017(3)
C40 0.053(4) 0.058(4) 0.076(5) -0.001(3) -0.022(4) -0.017(3)
C41 0.040(3) 0.041(3) 0.058(3) -0.007(2) -0.010(3) -0.021(2)
C42 0.041(3) 0.042(3) 0.060(4) -0.004(3) -0.005(3) -0.023(3)
C43 0.053(4) 0.102(6) 0.091(6) -0.012(5) -0.021(4) -0.037(4)
C44 0.046(5) 0.113(8) 0.156(10) -0.008(7) -0.027(6) -0.044(5)
C45 0.052(4) 0.067(4) 0.061(4) -0.012(3) 0.002(3) -0.023(3)
C46 0.077(6) 0.070(5) 0.084(6) -0.015(4) 0.027(5) -0.033(5)
F1 0.116(6) 0.047(3) 0.324(12) -0.013(5) -0.049(7) -0.020(3)
F2 0.136(6) 0.072(4) 0.410(16) -0.069(7) 0.117(8) -0.071(4)
F3 0.413(19) 0.106(6) 0.231(11) -0.058(7) -0.115(12) -0.097(9)
F4 0.048(3) 0.153(7) 0.62(2) -0.229(12) -0.036(7) -0.006(4)
F5 0.100(7) 0.39(2) 0.362(18) 0.102(16) -0.118(10) -0.102(10)
F6 0.052(3) 0.105(5) 0.423(17) -0.032(7) 0.020(6) -0.038(4)
F7 0.183(8) 0.100(5) 0.276(11) -0.098(6) -0.134(8) 0.042(5)
F8 0.151(6) 0.133(6) 0.120(5) 0.044(4) -0.078(5) -0.001(5)
F9 0.054(3) 0.156(7) 0.239(9) 0.017(6) -0.039(5) -0.018(4)
F10 0.50(2) 0.371(17) 0.079(5) 0.001(7) -0.087(8) -0.324(17)
F11 0.123(6) 0.200(8) 0.358(14) -0.168(10) -0.151(8) 0.022(6)
F12 0.180(7) 0.102(5) 0.281(10) -0.091(6) -0.154(8) 0.006(5)
F13 0.103(7) 0.162(12) 0.135(10) -0.045(7) -0.003(6) -0.100(9)
F14 0.185(10) 0.126(9) 0.129(8) 0.001(6) -0.080(8) -0.107(8)
F15 0.100(7) 0.077(5) 0.208(12) -0.056(7) -0.085(9) -0.019(5)
F16 0.050(3) 0.107(5) 0.247(9) 0.069(5) 0.031(4) -0.023(3)
F17 0.188(7) 0.257(9) 0.096(4) 0.090(5) -0.057(5) -0.169(7)
F18 0.143(6) 0.097(4) 0.158(6) -0.017(4) 0.016(4) -0.086(4)
F19 0.089(4) 0.096(4) 0.127(5) -0.023(4) 0.033(4) 0.017(3)
F20 0.247(11) 0.231(10) 0.293(12) -0.170(10) -0.225(11) 0.168(9)
F21 0.121(6) 0.057(4) 0.373(15) -0.018(6) 0.082(8) -0.016(4)
F22 0.099(5) 0.077(4) 0.351(13) -0.082(6) 0.017(6) -0.054(4)
F23 0.306(12) 0.222(9) 0.104(5) 0.061(5) -0.048(6) -0.226(10)
F24 0.110(5) 0.104(4) 0.231(8) 0.019(5) -0.077(5) -0.078(4)
F25 0.193(8) 0.166(7) 0.230(9) -0.025(6) -0.170(8) -0.043(6)
F26 0.094(5) 0.337(13) 0.245(9) 0.185(9) -0.110(6) -0.139(7)
F27 0.094(4) 0.096(4) 0.212(7) 0.020(4) -0.094(5) -0.012(3)
F28 0.148(6) 0.076(4) 0.131(5) 0.001(3) -0.065(5) 0.015(4)
F29 0.115(5) 0.198(7) 0.094(4) 0.083(4) -0.054(4) -0.073(5)
F30 0.296(10) 0.121(5) 0.245(8) 0.095(5) -0.234(8) -0.135(6)
F31 0.157(6) 0.095(4) 0.126(5) -0.019(4) 0.076(5) -0.062(4)
F32 0.238(11) 0.206(9) 0.178(8) -0.138(8) 0.116(8) -0.150(9)
F33 0.076(5) 0.283(13) 0.162(8) 0.038(8) 0.027(5) -0.004(6)
F34 0.065(4) 0.153(7) 0.354(13) 0.081(8) -0.088(6) -0.051(4)
F35 0.114(6) 0.306(13) 0.406(17) -0.231(13) 0.040(8) -0.141(8)
F36 0.129(6) 0.382(16) 0.186(8) 0.102(10) -0.062(6) -0.186(9)
F13' 0.103(7) 0.162(12) 0.135(10) -0.045(7) -0.003(6) -0.100(9)
F14' 0.185(10) 0.126(9) 0.129(8) 0.001(6) -0.080(8) -0.107(8)
F15' 0.100(7) 0.077(5) 0.208(12) -0.056(7) -0.085(9) -0.019(5)
N1 0.060(4) 0.075(4) 0.068(4) -0.027(3) -0.003(3) -0.026(3)
N2 0.062(4) 0.062(4) 0.080(4) 0.001(3) -0.034(3) -0.023(3)
N3 0.039(3) 0.049(3) 0.107(5) -0.029(3) 0.011(3) -0.017(3)
N4 0.045(4) 0.079(5) 0.136(7) -0.019(5) 0.014(4) -0.035(4)
O1 0.045(3) 0.053(3) 0.111(4) -0.028(3) 0.011(3) -0.026(2)
O2 0.043(2) 0.041(2) 0.090(3) -0.015(2) 0.007(2) -0.0221(19)
O3 0.045(3) 0.061(3) 0.125(5) -0.023(3) -0.017(3) -0.023(2)
O4 0.045(3) 0.063(3) 0.166(6) -0.047(4) -0.001(3) -0.024(2)
O5 0.073(4) 0.096(4) 0.131(5) 0.046(4) -0.047(4) -0.041(3)
O6 0.108(5) 0.060(3) 0.115(5) -0.013(3) -0.072(4) -0.017(3)
O7 0.067(3) 0.063(3) 0.086(3) -0.019(3) -0.035(3) -0.014(3)
O8 0.049(3) 0.073(3) 0.057(3) -0.026(2) -0.017(2) -0.006(2)
O9 0.051(3) 0.064(3) 0.104(4) -0.027(3) -0.025(3) -0.023(2)
O10 0.043(3) 0.058(3) 0.109(4) -0.023(3) -0.014(3) -0.026(2)
O11 0.041(2) 0.059(3) 0.086(3) 0.022(2) -0.014(2) -0.022(2)
O12 0.045(2) 0.040(2) 0.062(3) 0.0024(19) -0.004(2) -0.0153(18)
O13 0.046(2) 0.048(2) 0.065(3) -0.006(2) -0.004(2) -0.019(2)
O14 0.041(2) 0.047(2) 0.064(3) -0.012(2) -0.0052(19) -0.0165(18)
O15 0.039(2) 0.047(2) 0.084(3) -0.011(2) -0.008(2) -0.0218(19)
O16 0.043(2) 0.048(2) 0.069(3) -0.007(2) -0.007(2) -0.025(2)
O17 0.047(2) 0.070(3) 0.060(3) 0.006(2) -0.023(2) -0.026(2)
O18 0.052(3) 0.085(4) 0.079(3) 0.024(3) -0.028(2) -0.037(3)
O19 0.144(5) 0.081(4) 0.100(4) 0.044(3) -0.081(4) -0.080(4)
O20 0.068(3) 0.067(3) 0.066(3) 0.012(2) -0.030(2) -0.037(3)
O21 0.059(3) 0.060(3) 0.075(3) -0.016(2) 0.011(2) -0.029(2)
O22 0.096(5) 0.070(4) 0.117(5) -0.035(3) 0.032(4) -0.048(3)
O23 0.083(4) 0.092(4) 0.064(3) 0.005(3) -0.022(3) -0.060(3)
O24 0.052(3) 0.093(4) 0.062(3) 0.006(3) -0.018(2) -0.039(3)
O1W 0.096(5) 0.102(5) 0.155(7) -0.029(5) -0.036(5) -0.043(4)
O2W 0.077(3) 0.063(3) 0.066(3) -0.002(2) -0.008(3) -0.030(3)
O3W 0.0279(19) 0.067(3) 0.044(2) -0.0260(19) 0.0074(16) -0.0202(18)
O4W 0.052(3) 0.060(3) 0.068(3) -0.002(2) -0.010(2) -0.030(2)

loop_
_atom_type_symbol
_atom_type_description
_atom_type_scat_dispersion_real
_atom_type_scat_dispersion_imag
_atom_type_scat_source
C C 0.0033 0.0016 'International Tables Vol C Tables 4.2.6.8 and 6.1.1.4'
H H 0.0000 0.0000 'International Tables Vol C Tables 4.2.6.8 and 6.1.1.4'
O O 0.0106 0.0060 'International Tables Vol C Tables 4.2.6.8 and 6.1.1.4'
N N 0.0061 0.0033 'International Tables Vol C Tables 4.2.6.8 and 6.1.1.4'
F F 0.0171 0.0103 'International Tables Vol C Tables 4.2.6.8 and 6.1.1.4'
Ag Ag -0.8971 1.1015 'International Tables Vol C Tables 4.2.6.8 and 6.1.1.4'

loop_
_geom_angle_atom_site_label_1
_geom_angle_atom_site_label_2
_geom_angle_atom_site_label_3
_geom_angle
O1 Ag1 C1 125.51(19)
O1 Ag1 O5 77.1(2)
C1 Ag1 O5 99.33(19)
O1 Ag1 Ag5 100.26(15)
C1 Ag1 Ag5 50.07(12)
O5 Ag1 Ag5 140.89(15)
O1 Ag1 Ag2 80.82(12)
C1 Ag1 Ag2 46.88(13)
O5 Ag1 Ag2 75.74(15)
Ag5 Ag1 Ag2 65.428(18)
O1 Ag1 Ag4 141.49(15)
C1 Ag1 Ag4 68.45(13)
O5 Ag1 Ag4 64.70(18)
Ag5 Ag1 Ag4 112.23(2)
Ag2 Ag1 Ag4 94.023(19)
O1 Ag1 Ag8 160.54(13)
C1 Ag1 Ag8 62.91(13)
O5 Ag1 Ag8 120.71(18)
Ag5 Ag1 Ag8 71.259(18)
Ag2 Ag1 Ag8 109.795(18)
Ag4 Ag1 Ag8 56.095(15)
C1 Ag2 O3 130.38(19)
C1 Ag2 O2 134.97(18)
O3 Ag2 O2 86.17(17)
C1 Ag2 Ag1 54.26(15)
O3 Ag2 Ag1 136.52(16)
O2 Ag2 Ag1 81.48(11)
C1 Ag2 Ag6 53.38(15)
O3 Ag2 Ag6 107.64(14)
O2 Ag2 Ag6 149.86(13)
Ag1 Ag2 Ag6 103.616(18)
C1 Ag2 Ag3 51.92(14)
O3 Ag2 Ag3 78.45(13)
O2 Ag2 Ag3 147.04(13)
Ag1 Ag2 Ag3 89.847(18)
Ag6 Ag2 Ag3 63.094(17)
C1 Ag2 Ag5 46.69(13)
O3 Ag2 Ag5 165.10(15)
O2 Ag2 Ag5 104.61(12)
Ag1 Ag2 Ag5 56.728(16)
Ag6 Ag2 Ag5 58.069(15)
Ag3 Ag2 Ag5 96.705(18)
O4 Ag3 O9 85.09(18)
O4 Ag3 C1 122.6(2)
O9 Ag3 C1 150.86(18)
O4 Ag3 C2 150.61(19)
O9 Ag3 C2 124.16(18)
C1 Ag3 C2 28.20(18)
O4 Ag3 Ag7 163.01(13)
O9 Ag3 Ag7 78.20(12)
C1 Ag3 Ag7 73.51(13)
C2 Ag3 Ag7 45.95(13)
O4 Ag3 Ag2 78.61(14)
O9 Ag3 Ag2 163.66(13)
C1 Ag3 Ag2 44.73(13)
C2 Ag3 Ag2 72.07(13)
Ag7 Ag3 Ag2 117.996(18)
O4 Ag3 Ag6 96.98(19)
O9 Ag3 Ag6 125.76(14)
C1 Ag3 Ag6 48.72(13)
C2 Ag3 Ag6 64.93(13)
Ag7 Ag3 Ag6 90.352(17)
Ag2 Ag3 Ag6 56.182(15)
O4 Ag3 Ag4 132.65(18)
O9 Ag3 Ag4 105.17(14)
C1 Ag3 Ag4 64.33(13)
C2 Ag3 Ag4 48.81(13)
Ag7 Ag3 Ag4 56.536(15)
Ag2 Ag3 Ag4 86.974(17)
Ag6 Ag3 Ag4 111.771(18)
O7 Ag4 O11 121.2(2)
O7 Ag4 C2 118.86(19)
O11 Ag4 C2 112.65(18)
O7 Ag4 O6 81.18(17)
O11 Ag4 O6 115.39(19)
C2 Ag4 O6 100.93(19)
O7 Ag4 Ag8 122.11(12)
O11 Ag4 Ag8 75.99(11)
C2 Ag4 Ag8 47.26(13)
O6 Ag4 Ag8 145.82(13)
O7 Ag4 Ag7 75.61(13)
O11 Ag4 Ag7 131.05(11)
C2 Ag4 Ag7 46.75(13)
O6 Ag4 Ag7 112.44(16)
Ag8 Ag4 Ag7 58.448(15)
O7 Ag4 Ag1 169.96(13)
O11 Ag4 Ag1 64.35(14)
C2 Ag4 Ag1 61.82(13)
O6 Ag4 Ag1 88.85(12)
Ag8 Ag4 Ag1 66.398(17)
Ag7 Ag4 Ag1 107.522(19)
O7 Ag4 Ag3 87.96(15)
O11 Ag4 Ag3 150.08(14)
C2 Ag4 Ag3 48.73(13)
O6 Ag4 Ag3 58.39(16)
Ag8 Ag4 Ag3 95.038(18)
Ag7 Ag4 Ag3 58.249(15)
Ag1 Ag4 Ag3 85.830(18)
O23 Ag5 O19 92.2(2)
O23 Ag5 C1 130.11(19)
O19 Ag5 C1 128.08(19)
O23 Ag5 O1W 97.3(2)
O19 Ag5 O1W 86.3(3)
C1 Ag5 O1W 111.6(2)
O23 Ag5 Ag1 81.94(13)
O19 Ag5 Ag1 171.74(19)
C1 Ag5 Ag1 54.25(14)
O1W Ag5 Ag1 100.23(19)
O23 Ag5 Ag6 170.51(15)
O19 Ag5 Ag6 81.17(14)
C1 Ag5 Ag6 52.39(14)
O1W Ag5 Ag6 89.07(17)
Ag1 Ag5 Ag6 103.89(2)
O23 Ag5 Ag2 131.74(14)
O19 Ag5 Ag2 130.00(18)
C1 Ag5 Ag2 43.83(14)
O1W Ag5 Ag2 68.18(16)
Ag1 Ag5 Ag2 57.844(16)
Ag6 Ag5 Ag2 57.287(17)
O23 Ag5 Ag9 115.53(15)
O19 Ag5 Ag9 75.46(15)
C1 Ag5 Ag9 60.73(14)
O1W Ag5 Ag9 142.51(18)
Ag1 Ag5 Ag9 101.726(19)
Ag6 Ag5 Ag9 56.302(15)
Ag2 Ag5 Ag9 99.089(17)
O21 Ag6 O20 115.34(19)
O21 Ag6 C1 128.84(19)
O20 Ag6 C1 112.14(18)
O21 Ag6 O16 89.14(16)
O20 Ag6 O16 95.68(15)
C1 Ag6 O16 104.24(16)
O21 Ag6 Ag9 164.18(13)
O20 Ag6 Ag9 56.24(12)
C1 Ag6 Ag9 65.11(13)
O16 Ag6 Ag9 79.09(10)
O21 Ag6 Ag2 83.42(13)
O20 Ag6 Ag2 140.27(12)
C1 Ag6 Ag2 47.02(13)
O16 Ag6 Ag2 120.46(10)
Ag9 Ag6 Ag2 111.62(2)
O21 Ag6 Ag5 127.36(13)
O20 Ag6 Ag5 76.72(11)
C1 Ag6 Ag5 49.34(12)
O16 Ag6 Ag5 142.71(10)
Ag9 Ag6 Ag5 66.244(19)
Ag2 Ag6 Ag5 64.644(18)
O21 Ag6 Ag3 99.68(14)
O20 Ag6 Ag3 138.92(12)
C1 Ag6 Ag3 50.02(12)
O16 Ag6 Ag3 62.67(10)
Ag9 Ag6 Ag3 84.367(17)
Ag2 Ag6 Ag3 60.724(16)
Ag5 Ag6 Ag3 99.292(18)
C2 Ag7 O10 132.15(19)
C2 Ag7 O8 126.6(2)
O10 Ag7 O8 81.50(19)
C2 Ag7 O13 118.80(18)
O10 Ag7 O13 96.45(16)
O8 Ag7 O13 89.16(15)
C2 Ag7 Ag8 49.33(15)
O10 Ag7 Ag8 178.42(13)
O8 Ag7 Ag8 97.09(12)
O13 Ag7 Ag8 82.80(11)
C2 Ag7 Ag9 55.58(14)
O10 Ag7 Ag9 119.28(14)
O8 Ag7 Ag9 151.24(11)
O13 Ag7 Ag9 69.99(11)
Ag8 Ag7 Ag9 61.775(15)
C2 Ag7 Ag4 54.20(15)
O10 Ag7 Ag4 119.51(13)
O8 Ag7 Ag4 73.82(12)
O13 Ag7 Ag4 136.26(11)
Ag8 Ag7 Ag4 60.584(15)
Ag9 Ag7 Ag4 107.362(18)
C2 Ag7 Ag3 53.08(15)
O10 Ag7 Ag3 80.34(12)
O8 Ag7 Ag3 117.66(10)
O13 Ag7 Ag3 151.82(11)
Ag8 Ag7 Ag3 100.980(19)
Ag9 Ag7 Ag3 87.056(17)
Ag4 Ag7 Ag3 65.215(16)
C2 Ag8 O12 133.03(18)
C2 Ag8 O17 126.90(18)
O12 Ag8 O17 91.84(16)
C2 Ag8 O14 121.04(17)
O12 Ag8 O14 88.76(14)
O17 Ag8 O14 78.38(15)
C2 Ag8 Ag7 48.88(14)
O12 Ag8 Ag7 128.74(12)
O17 Ag8 Ag7 128.46(12)
O14 Ag8 Ag7 73.16(9)
C2 Ag8 Ag4 54.32(14)
O12 Ag8 Ag4 82.84(11)
O17 Ag8 Ag4 169.80(12)
O14 Ag8 Ag4 110.07(9)
Ag7 Ag8 Ag4 60.968(16)
C2 Ag8 Ag9 54.15(15)
O12 Ag8 Ag9 171.13(11)
O17 Ag8 Ag9 79.35(11)
O14 Ag8 Ag9 90.44(10)
Ag7 Ag8 Ag9 59.195(15)
Ag4 Ag8 Ag9 105.709(19)
C2 Ag8 Ag1 58.84(14)
O12 Ag8 Ag1 83.54(10)
O17 Ag8 Ag1 113.37(12)
O14 Ag8 Ag1 166.06(10)
Ag7 Ag8 Ag1 102.797(18)
Ag4 Ag8 Ag1 57.507(15)
Ag9 Ag8 Ag1 98.937(19)
O18 Ag9 O15 118.05(17)
O18 Ag9 C2 125.70(18)
O15 Ag9 C2 109.37(17)
O18 Ag9 O20 96.10(17)
O15 Ag9 O20 81.00(16)
C2 Ag9 O20 116.64(17)
O18 Ag9 Ag7 118.88(14)
O15 Ag9 Ag7 77.77(12)
C2 Ag9 Ag7 47.69(13)
O20 Ag9 Ag7 144.57(11)
O18 Ag9 Ag6 140.88(15)
O15 Ag9 Ag6 80.99(10)
C2 Ag9 Ag6 68.82(13)
O20 Ag9 Ag6 50.84(11)
Ag7 Ag9 Ag6 97.668(19)
O18 Ag9 Ag8 79.79(12)
O15 Ag9 Ag8 135.93(12)
C2 Ag9 Ag8 47.02(14)
O20 Ag9 Ag8 140.19(11)
Ag7 Ag9 Ag8 59.030(16)
Ag6 Ag9 Ag8 111.13(2)
O18 Ag9 Ag5 94.84(15)
O15 Ag9 Ag5 138.20(11)
C2 Ag9 Ag5 62.24(13)
O20 Ag9 Ag5 69.83(11)
Ag7 Ag9 Ag5 109.680(18)
Ag6 Ag9 Ag5 57.453(17)
Ag8 Ag9 Ag5 71.096(17)
C2 C1 Ag2 153.6(5)
C2 C1 Ag5 115.2(4)
Ag2 C1 Ag5 89.48(19)
C2 C1 Ag6 113.0(4)
Ag2 C1 Ag6 79.60(19)
Ag5 C1 Ag6 78.27(16)
C2 C1 Ag1 97.7(4)
Ag2 C1 Ag1 78.86(17)
Ag5 C1 Ag1 75.67(16)
Ag6 C1 Ag1 146.1(2)
C2 C1 Ag3 76.2(4)
Ag2 C1 Ag3 83.35(18)
Ag5 C1 Ag3 159.2(3)
Ag6 C1 Ag3 81.27(17)
Ag1 C1 Ag3 121.5(2)
C1 C2 Ag7 152.5(5)
C1 C2 Ag8 124.6(5)
Ag7 C2 Ag8 81.79(19)
C1 C2 Ag3 75.6(4)
Ag7 C2 Ag3 80.97(18)
Ag8 C2 Ag3 156.3(3)
C1 C2 Ag4 111.4(4)
Ag7 C2 Ag4 79.05(17)
Ag8 C2 Ag4 78.42(18)
Ag3 C2 Ag4 82.46(17)
C1 C2 Ag9 99.1(4)
Ag7 C2 Ag9 76.73(17)
Ag8 C2 Ag9 78.83(17)
Ag3 C2 Ag9 112.6(2)
Ag4 C2 Ag9 148.7(2)
O1 C3 O2 130.2(6)
O1 C3 C4 113.7(6)
O2 C3 C4 115.9(6)
F2 C4 F1 111.0(12)
F2 C4 F3 104.3(11)
F1 C4 F3 96.1(10)
F2 C4 C3 119.1(8)
F1 C4 C3 114.9(8)
F3 C4 C3 108.1(10)
O3 C5 O4 131.0(7)
O3 C5 C6 114.3(6)
O4 C5 C6 114.7(6)
F6 C6 F4 118.8(13)
F6 C6 F5 91.8(11)
F4 C6 F5 97.1(13)
F6 C6 C5 118.7(9)
F4 C6 C5 116.6(7)
F5 C6 C5 105.4(12)
O6 C7 O5 127.8(7)
O6 C7 C8 118.8(7)
O5 C7 C8 113.5(7)
F7 C8 F9 105.0(9)
F7 C8 F8 109.6(9)
F9 C8 F8 100.7(8)
F7 C8 C7 117.2(7)
F9 C8 C7 112.5(8)
F8 C8 C7 110.5(7)
O7 C9 O8 127.4(6)
O7 C9 C10 116.3(6)
O8 C9 C10 116.3(6)
F11 C10 F10 104.1(11)
F11 C10 F12 107.2(10)
F10 C10 F12 104.5(11)
F11 C10 C9 114.4(8)
F10 C10 C9 111.4(9)
F12 C10 C9 114.3(7)
O10 C11 O9 130.8(6)
O10 C11 C12 114.9(6)
O9 C11 C12 114.3(6)
F15' C12 F15 108.8(10)
F15' C12 F14 39.1(10)
F15 C12 F14 131.6(10)
F15' C12 F13' 127.2(10)
F15 C12 F13' 42.1(10)
F14 C12 F13' 118.2(13)
F15' C12 F14' 67.5(11)
F15 C12 F14' 56.2(10)
F14 C12 F14' 106.3(11)
F13' C12 F14' 97.8(12)
F15' C12 F13 105.7(13)
F15 C12 F13 95.7(12)
F14 C12 F13 72.2(11)
F13' C12 F13 55.5(9)
F14' C12 F13 142.4(9)
F15' C12 C11 120.2(8)
F15 C12 C11 115.8(9)
F14 C12 C11 112.5(8)
F13' C12 C11 112.6(9)
F14' C12 C11 107.6(8)
F13 C12 C11 107.2(8)
O11 C13 O12 129.4(6)
O11 C13 C14 115.7(5)
O12 C13 C14 115.0(6)
F16 C14 F17 108.5(8)
F16 C14 F18 107.1(8)
F17 C14 F18 102.2(7)
F16 C14 C13 114.2(6)
F17 C14 C13 112.6(6)
F18 C14 C13 111.4(6)
O13 C15 O14 128.4(6)
O13 C15 C16 115.7(6)
O14 C15 C16 115.9(6)
F20 C16 F19 111.0(11)
F20 C16 F21 105.1(11)
F19 C16 F21 100.2(9)
F20 C16 C15 112.2(7)
F19 C16 C15 115.1(7)
F21 C16 C15 112.2(8)
O16 C17 O15 129.3(5)
O16 C17 C18 115.8(5)
O15 C17 C18 114.9(6)
F23 C18 F22 106.7(8)
F23 C18 F24 105.9(8)
F22 C18 F24 104.0(8)
F23 C18 C17 112.9(7)
F22 C18 C17 113.8(6)
F24 C18 C17 112.8(6)
O17 C19 O18 130.2(5)
O17 C19 C20 114.8(6)
O18 C19 C20 115.0(6)
F26 C20 F27 109.7(9)
F26 C20 F25 104.7(9)
F27 C20 F25 103.3(8)
F26 C20 C19 114.2(7)
F27 C20 C19 114.0(7)
F25 C20 C19 110.0(8)
O19 C21 O20 129.0(6)
O19 C21 C22 116.1(6)
O20 C21 C22 114.9(6)
F29 C22 F30 107.2(7)
F29 C22 F28 104.7(7)
F30 C22 F28 106.4(8)
F29 C22 C21 114.3(6)
F30 C22 C21 113.0(6)
F28 C22 C21 110.6(6)
O21 C23 O22 127.9(7)
O21 C23 C24 114.5(7)
O22 C23 C24 117.6(7)
F31 C24 F32 110.8(9)
F31 C24 F33 102.1(11)
F32 C24 F33 100.8(10)
F31 C24 C23 117.5(7)
F32 C24 C23 114.8(9)
F33 C24 C23 108.6(8)
O24 C25 O23 130.3(6)
O24 C25 C26 115.7(6)
O23 C25 C26 114.0(6)
F34 C26 F35 107.1(10)
F34 C26 F36 102.0(10)
F35 C26 F36 101.1(10)
F34 C26 C25 118.1(8)
F35 C26 C25 112.4(8)
F36 C26 C25 114.2(7)
N1 C27 C28 119.9(7)
N1 C27 H27 120.0
C28 C27 H27 120.0
C27 C28 C29 119.6(7)
C27 C28 H28 120.2
C29 C28 H28 120.2
C30 C29 C28 119.0(6)
C30 C29 C32 120.1(6)
C28 C29 C32 121.0(6)
C29 C30 C31 118.8(7)
C29 C30 H30 120.6
C31 C30 H30 120.6
N1 C31 C30 119.7(7)
N1 C31 H31 120.2
C30 C31 H31 120.2
C35 C32 C33 118.1(6)
C35 C32 C29 119.4(6)
C33 C32 C29 122.5(5)
C34 C33 C32 119.9(6)
C34 C33 H33 120.1
C32 C33 H33 120.1
N2 C34 C33 120.3(7)
N2 C34 H34 119.9
C33 C34 H34 119.9
C36 C35 C32 118.2(7)
C36 C35 H35 120.9
C32 C35 H35 120.9
N2 C36 C35 121.5(6)
N2 C36 H36 119.2
C35 C36 H36 119.2
N3 C37 C38 119.0(8)
N3 C37 H37 120.5
C38 C37 H37 120.5
C37 C38 C41 120.3(7)
C37 C38 H38 119.9
C41 C38 H38 119.9
N3 C39 C40 120.4(7)
N3 C39 H39 119.8
C40 C39 H39 119.8
C41 C40 C39 117.6(7)
C41 C40 H40 121.2
C39 C40 H40 121.2
C40 C41 C38 118.5(6)
C40 C41 C42 120.3(6)
C38 C41 C42 121.2(6)
C45 C42 C43 117.7(6)
C45 C42 C41 122.3(6)
C43 C42 C41 120.0(6)
C44 C43 C42 118.7(9)
C44 C43 H43 120.7
C42 C43 H43 120.7
N4 C44 C43 120.5(9)
N4 C44 H44 119.7
C43 C44 H44 119.7
C46 C45 C42 119.6(8)
C46 C45 H45 120.2
C42 C45 H45 120.2
N4 C46 C45 120.6(9)
N4 C46 H46 119.7
C45 C46 H46 119.7
C27 N1 C31 123.0(7)
C27 N1 H1 118.5
C31 N1 H1 118.5
C36 N2 C34 122.1(6)
C36 N2 H2 119.0
C34 N2 H2 119.0
C39 N3 C37 124.1(7)
C39 N3 H3 118.0
C37 N3 H3 118.0
C46 N4 C44 122.8(8)
C46 N4 H4 118.6
C44 N4 H4 118.6
C3 O1 Ag1 123.4(4)
C3 O2 Ag2 122.5(4)
C5 O3 Ag2 124.2(5)
C5 O4 Ag3 125.1(4)
C7 O5 Ag1 131.9(5)
C7 O6 Ag4 104.7(5)
C9 O7 Ag4 118.4(4)
C9 O8 Ag7 111.2(4)
C11 O9 Ag3 124.4(4)
C11 O10 Ag7 122.6(4)
C13 O11 Ag4 123.5(4)
C13 O12 Ag8 119.3(4)
C15 O13 Ag7 115.6(4)
C15 O14 Ag8 114.8(4)
C17 O15 Ag9 122.8(4)
C17 O16 Ag6 118.0(4)
C19 O17 Ag8 122.0(4)
C19 O18 Ag9 122.8(4)
C21 O19 Ag5 121.9(4)
C21 O20 Ag6 121.0(4)
C21 O20 Ag9 107.3(4)
Ag6 O20 Ag9 72.92(12)
C23 O21 Ag6 118.1(4)
C25 O23 Ag5 122.9(4)
Ag5 O1W H1WA 109.2
Ag5 O1W H1WB 109.1
H1WA O1W H1WB 109.5
H2WB O2W H2WA 109.5
H3WA O3W H3WB 51.8
H3WA O3W H3WC 84.3
H3WB O3W H3WC 114.3
H4WB O4W H4WC 109.5

loop_
_geom_bond_atom_site_label_1
_geom_bond_atom_site_label_2
_geom_bond_distance
Ag1 O1 2.330(5)
Ag1 C1 2.433(6)
Ag1 O5 2.546(6)
Ag1 Ag5 2.9051(7)
Ag1 Ag2 2.9417(7)
Ag1 Ag4 3.0129(7)
Ag1 Ag8 3.2733(7)
Ag2 C1 2.189(6)
Ag2 O3 2.273(5)
Ag2 O2 2.332(4)
Ag2 Ag6 2.9422(7)
Ag2 Ag3 3.0891(7)
Ag2 Ag5 3.1600(8)
Ag3 O4 2.248(5)
Ag3 O9 2.312(4)
Ag3 C1 2.448(5)
Ag3 C2 2.455(6)
Ag3 Ag7 3.0333(6)
Ag3 Ag6 3.1580(7)
Ag3 Ag4 3.2386(7)
Ag4 O7 2.343(5)
Ag4 O11 2.366(4)
Ag4 C2 2.458(6)
Ag4 O6 2.499(6)
Ag4 Ag8 2.9647(6)
Ag4 Ag7 2.9758(7)
Ag5 O23 2.261(5)
Ag5 O19 2.273(5)
Ag5 C1 2.299(5)
Ag5 O1W 2.419(7)
Ag5 Ag6 2.9677(7)
Ag5 Ag9 3.2223(8)
Ag6 O21 2.249(5)
Ag6 O20 2.376(4)
Ag6 C1 2.401(6)
Ag6 O16 2.483(4)
Ag6 Ag9 2.9291(7)
Ag7 C2 2.208(5)
Ag7 O10 2.277(4)
Ag7 O8 2.446(4)
Ag7 O13 2.447(4)
Ag7 Ag8 2.9003(6)
Ag7 Ag9 2.9054(6)
Ag8 C2 2.223(6)
Ag8 O12 2.276(4)
Ag8 O17 2.300(4)
Ag8 O14 2.634(4)
Ag8 Ag9 2.9804(6)
Ag9 O18 2.248(5)
Ag9 O15 2.371(4)
Ag9 C2 2.462(6)
Ag9 O20 2.548(5)
C1 C2 1.195(8)
C3 O1 1.234(8)
C3 O2 1.243(8)
C3 C4 1.536(10)
C4 F2 1.182(11)
C4 F1 1.274(12)
C4 F3 1.326(15)
C5 O3 1.218(8)
C5 O4 1.228(8)
C5 C6 1.549(11)
C6 F6 1.167(12)
C6 F4 1.192(11)
C6 F5 1.373(19)
C7 O6 1.216(8)
C7 O5 1.241(9)
C7 C8 1.504(10)
C8 F7 1.242(10)
C8 F9 1.307(11)
C8 F8 1.310(10)
C9 O7 1.215(7)
C9 O8 1.249(7)
C9 C10 1.532(9)
C10 F11 1.235(12)
C10 F10 1.253(14)
C10 F12 1.278(11)
C11 O10 1.223(7)
C11 O9 1.225(7)
C11 C12 1.537(9)
C12 F15' 1.253(14)
C12 F15 1.264(15)
C12 F14 1.289(17)
C12 F13' 1.312(18)
C12 F14' 1.346(15)
C12 F13 1.446(17)
C13 O11 1.238(7)
C13 O12 1.239(7)
C13 C14 1.535(9)
C14 F16 1.248(8)
C14 F17 1.289(9)
C14 F18 1.300(9)
C15 O13 1.232(7)
C15 O14 1.246(7)
C15 C16 1.535(9)
C16 F20 1.214(11)
C16 F19 1.253(10)
C16 F21 1.271(12)
C17 O16 1.231(7)
C17 O15 1.238(7)
C17 C18 1.532(9)
C18 F23 1.257(10)
C18 F22 1.289(9)
C18 F24 1.310(9)
C19 O17 1.226(7)
C19 O18 1.240(8)
C19 C20 1.522(9)
C20 F26 1.251(10)
C20 F27 1.303(10)
C20 F25 1.330(12)
C21 O19 1.224(8)
C21 O20 1.231(7)
C21 C22 1.526(8)
C22 F29 1.269(9)
C22 F30 1.270(8)
C22 F28 1.293(9)
C23 O21 1.224(8)
C23 O22 1.228(8)
C23 C24 1.512(10)
C24 F31 1.249(10)
C24 F32 1.258(12)
C24 F33 1.312(13)
C25 O24 1.231(8)
C25 O23 1.240(8)
C25 C26 1.517(9)
C26 F34 1.214(10)
C26 F35 1.225(11)
C26 F36 1.276(11)
C27 N1 1.306(10)
C27 C28 1.372(10)
C27 H27 0.9300
C28 C29 1.383(9)
C28 H28 0.9300
C29 C30 1.377(9)
C29 C32 1.476(9)
C30 C31 1.387(11)
C30 H30 0.9300
C31 N1 1.326(11)
C31 H31 0.9300
C32 C35 1.400(8)
C32 C33 1.410(9)
C33 C34 1.346(10)
C33 H33 0.9300
C34 N2 1.328(9)
C34 H34 0.9300
C35 C36 1.366(10)
C35 H35 0.9300
C36 N2 1.320(10)
C36 H36 0.9300
C37 N3 1.318(11)
C37 C38 1.364(10)
C37 H37 0.9300
C38 C41 1.392(9)
C38 H38 0.9300
C39 N3 1.288(11)
C39 C40 1.410(11)
C39 H39 0.9300
C40 C41 1.386(9)
C40 H40 0.9300
C41 C42 1.472(8)
C42 C45 1.378(9)
C42 C43 1.390(9)
C43 C44 1.375(12)
C43 H43 0.9300
C44 N4 1.298(13)
C44 H44 0.9300
C45 C46 1.363(11)
C45 H45 0.9300
C46 N4 1.293(13)
C46 H46 0.9300
N1 H1 0.8600
N2 H2 0.8600
N3 H3 0.8600
N4 H4 0.8600
O1W H1WA 0.9602
O1W H1WB 0.9599
O2W H2WB 0.9600
O2W H2WA 0.9600
O3W H3WA 0.8741
O3W H3WB 0.8590
O3W H3WC 0.8534
O4W H4WB 0.8500
O4W H4WC 0.8501

loop_
_geom_torsion_atom_site_label_1
_geom_torsion_atom_site_label_2
_geom_torsion_atom_site_label_3
_geom_torsion_atom_site_label_4
_geom_torsion
O1 Ag1 Ag2 C1 -163.2(2)
O5 Ag1 Ag2 C1 117.8(2)
Ag5 Ag1 Ag2 C1 -57.41(16)
Ag4 Ag1 Ag2 C1 55.23(17)
Ag8 Ag1 Ag2 C1 -0.09(16)
O1 Ag1 Ag2 O3 83.1(2)
C1 Ag1 Ag2 O3 -113.6(2)
O5 Ag1 Ag2 O3 4.2(3)
Ag5 Ag1 Ag2 O3 -171.05(18)
Ag4 Ag1 Ag2 O3 -58.41(18)
Ag8 Ag1 Ag2 O3 -113.73(18)
O1 Ag1 Ag2 O2 8.0(2)
C1 Ag1 Ag2 O2 171.2(2)
O5 Ag1 Ag2 O2 -71.0(2)
Ag5 Ag1 Ag2 O2 113.79(13)
Ag4 Ag1 Ag2 O2 -133.58(13)
Ag8 Ag1 Ag2 O2 171.10(13)
O1 Ag1 Ag2 Ag6 -141.73(15)
C1 Ag1 Ag2 Ag6 21.49(16)
O5 Ag1 Ag2 Ag6 139.33(18)
Ag5 Ag1 Ag2 Ag6 -35.920(19)
Ag4 Ag1 Ag2 Ag6 76.71(2)
Ag8 Ag1 Ag2 Ag6 21.39(2)
O1 Ag1 Ag2 Ag3 156.06(15)
C1 Ag1 Ag2 Ag3 -40.72(16)
O5 Ag1 Ag2 Ag3 77.13(18)
Ag5 Ag1 Ag2 Ag3 -98.129(19)
Ag4 Ag1 Ag2 Ag3 14.504(18)
Ag8 Ag1 Ag2 Ag3 -40.82(2)
O1 Ag1 Ag2 Ag5 -105.81(15)
C1 Ag1 Ag2 Ag5 57.41(16)
O5 Ag1 Ag2 Ag5 175.25(18)
Ag4 Ag1 Ag2 Ag5 112.63(2)
Ag8 Ag1 Ag2 Ag5 57.313(19)
C1 Ag2 Ag3 O4 169.6(3)
O3 Ag2 Ag3 O4 -10.3(3)
O2 Ag2 Ag3 O4 -74.2(3)
Ag1 Ag2 Ag3 O4 -148.1(2)
Ag6 Ag2 Ag3 O4 106.5(2)
Ag5 Ag2 Ag3 O4 155.4(2)
C1 Ag2 Ag3 O9 165.6(5)
O3 Ag2 Ag3 O9 -14.3(5)
O2 Ag2 Ag3 O9 -78.2(5)
Ag1 Ag2 Ag3 O9 -152.2(5)
Ag6 Ag2 Ag3 O9 102.4(5)
Ag5 Ag2 Ag3 O9 151.4(5)
O3 Ag2 Ag3 C1 -179.9(2)
O2 Ag2 Ag3 C1 116.2(3)
Ag1 Ag2 Ag3 C1 42.27(18)
Ag6 Ag2 Ag3 C1 -63.12(18)
Ag5 Ag2 Ag3 C1 -14.18(18)
C1 Ag2 Ag3 C2 -8.3(2)
O3 Ag2 Ag3 C2 171.8(2)
O2 Ag2 Ag3 C2 108.0(2)
Ag1 Ag2 Ag3 C2 34.01(14)
Ag6 Ag2 Ag3 C2 -71.38(14)
Ag5 Ag2 Ag3 C2 -22.44(14)
C1 Ag2 Ag3 Ag7 -6.53(18)
O3 Ag2 Ag3 Ag7 173.57(16)
O2 Ag2 Ag3 Ag7 109.7(2)
Ag1 Ag2 Ag3 Ag7 35.74(2)
Ag6 Ag2 Ag3 Ag7 -69.65(2)
Ag5 Ag2 Ag3 Ag7 -20.71(3)
C1 Ag2 Ag3 Ag6 63.12(18)
O3 Ag2 Ag3 Ag6 -116.78(16)
O2 Ag2 Ag3 Ag6 179.3(2)
Ag1 Ag2 Ag3 Ag6 105.388(19)
Ag5 Ag2 Ag3 Ag6 48.941(16)
C1 Ag2 Ag3 Ag4 -55.73(18)
O3 Ag2 Ag3 Ag4 124.37(16)
O2 Ag2 Ag3 Ag4 60.5(2)
Ag1 Ag2 Ag3 Ag4 -13.459(17)
Ag6 Ag2 Ag3 Ag4 -118.847(18)
Ag5 Ag2 Ag3 Ag4 -69.906(19)
O1 Ag1 Ag4 O7 -42.2(8)
C1 Ag1 Ag4 O7 78.2(8)
O5 Ag1 Ag4 O7 -34.1(8)
Ag5 Ag1 Ag4 O7 103.1(8)
Ag2 Ag1 Ag4 O7 38.1(8)
Ag8 Ag1 Ag4 O7 149.3(8)
O1 Ag1 Ag4 O11 83.3(2)
C1 Ag1 Ag4 O11 -156.29(18)
O5 Ag1 Ag4 O11 91.4(2)
Ag5 Ag1 Ag4 O11 -131.36(12)
Ag2 Ag1 Ag4 O11 163.57(12)
Ag8 Ag1 Ag4 O11 -85.22(12)
O1 Ag1 Ag4 C2 -138.8(2)
C1 Ag1 Ag4 C2 -18.4(2)
O5 Ag1 Ag4 C2 -130.7(2)
Ag5 Ag1 Ag4 C2 6.54(15)
Ag2 Ag1 Ag4 C2 -58.52(15)
Ag8 Ag1 Ag4 C2 52.69(15)
O1 Ag1 Ag4 O6 -35.8(2)
C1 Ag1 Ag4 O6 84.7(2)
O5 Ag1 Ag4 O6 -27.6(2)
Ag5 Ag1 Ag4 O6 109.60(16)
Ag2 Ag1 Ag4 O6 44.53(16)
Ag8 Ag1 Ag4 O6 155.74(16)
O1 Ag1 Ag4 Ag8 168.5(2)
C1 Ag1 Ag4 Ag8 -71.07(14)
O5 Ag1 Ag4 Ag8 176.63(16)
Ag5 Ag1 Ag4 Ag8 -46.14(2)
Ag2 Ag1 Ag4 Ag8 -111.209(19)
O1 Ag1 Ag4 Ag7 -149.0(2)
C1 Ag1 Ag4 Ag7 -28.52(14)
O5 Ag1 Ag4 Ag7 -140.83(16)
Ag5 Ag1 Ag4 Ag7 -3.60(3)
Ag2 Ag1 Ag4 Ag7 -68.67(2)
Ag8 Ag1 Ag4 Ag7 42.543(17)
O1 Ag1 Ag4 Ag3 -94.2(2)
C1 Ag1 Ag4 Ag3 26.28(14)
O5 Ag1 Ag4 Ag3 -86.02(16)
Ag5 Ag1 Ag4 Ag3 51.21(2)
Ag2 Ag1 Ag4 Ag3 -13.858(17)
Ag8 Ag1 Ag4 Ag3 97.351(17)
O4 Ag3 Ag4 O7 -87.5(2)
O9 Ag3 Ag4 O7 9.98(17)
C1 Ag3 Ag4 O7 160.88(19)
C2 Ag3 Ag4 O7 132.4(2)
Ag7 Ag3 Ag4 O7 74.31(12)
Ag2 Ag3 Ag4 O7 -158.94(12)
Ag6 Ag3 Ag4 O7 149.47(12)
O4 Ag3 Ag4 O11 80.0(3)
O9 Ag3 Ag4 O11 177.4(2)
C1 Ag3 Ag4 O11 -31.7(3)
C2 Ag3 Ag4 O11 -60.2(3)
Ag7 Ag3 Ag4 O11 -118.2(2)
Ag2 Ag3 Ag4 O11 8.5(2)
Ag6 Ag3 Ag4 O11 -43.1(2)
O4 Ag3 Ag4 C2 140.2(3)
O9 Ag3 Ag4 C2 -122.4(2)
C1 Ag3 Ag4 C2 28.5(2)
Ag7 Ag3 Ag4 C2 -58.06(17)
Ag2 Ag3 Ag4 C2 68.69(17)
Ag6 Ag3 Ag4 C2 17.10(17)
O4 Ag3 Ag4 O6 -6.6(2)
O9 Ag3 Ag4 O6 90.87(19)
C1 Ag3 Ag4 O6 -118.2(2)
C2 Ag3 Ag4 O6 -146.7(2)
Ag7 Ag3 Ag4 O6 155.20(14)
Ag2 Ag3 Ag4 O6 -78.05(14)
Ag6 Ag3 Ag4 O6 -129.64(14)
O4 Ag3 Ag4 Ag8 150.5(2)
O9 Ag3 Ag4 Ag8 -112.08(13)
C1 Ag3 Ag4 Ag8 38.82(14)
C2 Ag3 Ag4 Ag8 10.31(17)
Ag7 Ag3 Ag4 Ag8 -47.754(16)
Ag2 Ag3 Ag4 Ag8 79.001(19)
Ag6 Ag3 Ag4 Ag8 27.41(2)
O4 Ag3 Ag4 Ag7 -161.8(2)
O9 Ag3 Ag4 Ag7 -64.33(13)
C1 Ag3 Ag4 Ag7 86.57(14)
C2 Ag3 Ag4 Ag7 58.06(17)
Ag2 Ag3 Ag4 Ag7 126.755(18)
Ag6 Ag3 Ag4 Ag7 75.163(19)
O4 Ag3 Ag4 Ag1 84.7(2)
O9 Ag3 Ag4 Ag1 -177.91(13)
C1 Ag3 Ag4 Ag1 -27.01(14)
C2 Ag3 Ag4 Ag1 -55.52(17)
Ag7 Ag3 Ag4 Ag1 -113.585(18)
Ag2 Ag3 Ag4 Ag1 13.170(16)
Ag6 Ag3 Ag4 Ag1 -38.42(2)
O1 Ag1 Ag5 O23 -77.17(19)
C1 Ag1 Ag5 O23 154.7(2)
O5 Ag1 Ag5 O23 -159.3(3)
Ag2 Ag1 Ag5 O23 -152.03(15)
Ag4 Ag1 Ag5 O23 123.91(15)
Ag8 Ag1 Ag5 O23 84.72(15)
O1 Ag1 Ag5 O19 -122.5(9)
C1 Ag1 Ag5 O19 109.3(9)
O5 Ag1 Ag5 O19 155.4(10)
Ag2 Ag1 Ag5 O19 162.7(9)
Ag4 Ag1 Ag5 O19 78.6(9)
Ag8 Ag1 Ag5 O19 39.4(9)
O1 Ag1 Ag5 C1 128.2(2)
O5 Ag1 Ag5 C1 46.0(3)
Ag2 Ag1 Ag5 C1 53.32(18)
Ag4 Ag1 Ag5 C1 -30.74(18)
Ag8 Ag1 Ag5 C1 -69.93(18)
O1 Ag1 Ag5 O1W 18.9(2)
C1 Ag1 Ag5 O1W -109.3(2)
O5 Ag1 Ag5 O1W -63.3(3)
Ag2 Ag1 Ag5 O1W -55.97(17)
Ag4 Ag1 Ag5 O1W -140.03(17)
Ag8 Ag1 Ag5 O1W -179.23(17)
O1 Ag1 Ag5 Ag6 110.47(12)
C1 Ag1 Ag5 Ag6 -17.71(18)
O5 Ag1 Ag5 Ag6 28.3(3)
Ag2 Ag1 Ag5 Ag6 35.61(2)
Ag4 Ag1 Ag5 Ag6 -48.45(3)
Ag8 Ag1 Ag5 Ag6 -87.64(2)
O1 Ag1 Ag5 Ag2 74.86(12)
C1 Ag1 Ag5 Ag2 -53.32(18)
O5 Ag1 Ag5 Ag2 -7.3(3)
Ag4 Ag1 Ag5 Ag2 -84.06(2)
Ag8 Ag1 Ag5 Ag2 -123.255(17)
O1 Ag1 Ag5 Ag9 168.31(12)
C1 Ag1 Ag5 Ag9 40.12(18)
O5 Ag1 Ag5 Ag9 86.1(3)
Ag2 Ag1 Ag5 Ag9 93.445(19)
Ag4 Ag1 Ag5 Ag9 9.39(3)
Ag8 Ag1 Ag5 Ag9 -29.810(17)
C1 Ag2 Ag5 O23 108.5(3)
O3 Ag2 Ag5 O23 -166.1(6)
O2 Ag2 Ag5 O23 -30.8(2)
Ag1 Ag2 Ag5 O23 38.49(18)
Ag6 Ag2 Ag5 O23 176.28(18)
Ag3 Ag2 Ag5 O23 123.88(18)
C1 Ag2 Ag5 O19 -106.8(3)
O3 Ag2 Ag5 O19 -21.4(6)
O2 Ag2 Ag5 O19 113.9(2)
Ag1 Ag2 Ag5 O19 -176.80(19)
Ag6 Ag2 Ag5 O19 -39.01(19)
Ag3 Ag2 Ag5 O19 -91.41(19)
O3 Ag2 Ag5 C1 85.4(6)
O2 Ag2 Ag5 C1 -139.3(2)
Ag1 Ag2 Ag5 C1 -70.0(2)
Ag6 Ag2 Ag5 C1 67.8(2)
Ag3 Ag2 Ag5 C1 15.4(2)
C1 Ag2 Ag5 O1W -171.4(3)
O3 Ag2 Ag5 O1W -86.1(6)
O2 Ag2 Ag5 O1W 49.3(2)
Ag1 Ag2 Ag5 O1W 118.5(2)
Ag6 Ag2 Ag5 O1W -103.7(2)
Ag3 Ag2 Ag5 O1W -156.1(2)
C1 Ag2 Ag5 Ag1 70.0(2)
O3 Ag2 Ag5 Ag1 155.4(5)
O2 Ag2 Ag5 Ag1 -69.26(13)
Ag6 Ag2 Ag5 Ag1 137.79(2)
Ag3 Ag2 Ag5 Ag1 85.39(2)
C1 Ag2 Ag5 Ag6 -67.8(2)
O3 Ag2 Ag5 Ag6 17.6(5)
O2 Ag2 Ag5 Ag6 152.95(13)
Ag1 Ag2 Ag5 Ag6 -137.79(2)
Ag3 Ag2 Ag5 Ag6 -52.401(18)
C1 Ag2 Ag5 Ag9 -28.2(2)
O3 Ag2 Ag5 Ag9 57.2(5)
O2 Ag2 Ag5 Ag9 -167.45(13)
Ag1 Ag2 Ag5 Ag9 -98.19(2)
Ag6 Ag2 Ag5 Ag9 39.597(17)
Ag3 Ag2 Ag5 Ag9 -12.80(2)
C1 Ag2 Ag6 O21 -166.0(2)
O3 Ag2 Ag6 O21 -38.4(2)
O2 Ag2 Ag6 O21 75.7(3)
Ag1 Ag2 Ag6 O21 172.24(14)
Ag3 Ag2 Ag6 O21 -104.99(14)
Ag5 Ag2 Ag6 O21 136.94(14)
C1 Ag2 Ag6 O20 71.6(3)
O3 Ag2 Ag6 O20 -160.7(2)
O2 Ag2 Ag6 O20 -46.6(3)
Ag1 Ag2 Ag6 O20 49.89(19)
Ag3 Ag2 Ag6 O20 132.65(19)
Ag5 Ag2 Ag6 O20 14.58(19)
O3 Ag2 Ag6 C1 127.6(2)
O2 Ag2 Ag6 C1 -118.3(3)
Ag1 Ag2 Ag6 C1 -21.74(17)
Ag3 Ag2 Ag6 C1 61.02(17)
Ag5 Ag2 Ag6 C1 -57.05(17)
C1 Ag2 Ag6 O16 -80.9(2)
O3 Ag2 Ag6 O16 46.72(19)
O2 Ag2 Ag6 O16 160.8(2)
Ag1 Ag2 Ag6 O16 -102.65(12)
Ag3 Ag2 Ag6 O16 -19.89(12)
Ag5 Ag2 Ag6 O16 -137.96(12)
C1 Ag2 Ag6 Ag9 8.91(17)
O3 Ag2 Ag6 Ag9 136.54(15)
O2 Ag2 Ag6 Ag9 -109.4(2)
Ag1 Ag2 Ag6 Ag9 -12.83(3)
Ag3 Ag2 Ag6 Ag9 69.93(2)
Ag5 Ag2 Ag6 Ag9 -48.14(2)
C1 Ag2 Ag6 Ag5 57.05(17)
O3 Ag2 Ag6 Ag5 -175.32(16)
O2 Ag2 Ag6 Ag5 -61.2(2)
Ag1 Ag2 Ag6 Ag5 35.306(19)
Ag3 Ag2 Ag6 Ag5 118.07(2)
C1 Ag2 Ag6 Ag3 -61.02(17)
O3 Ag2 Ag6 Ag3 66.61(15)
O2 Ag2 Ag6 Ag3 -179.3(2)
Ag1 Ag2 Ag6 Ag3 -82.76(2)
Ag5 Ag2 Ag6 Ag3 -118.07(2)
O23 Ag5 Ag6 O21 138.5(8)
O19 Ag5 Ag6 O21 92.2(3)
C1 Ag5 Ag6 O21 -112.6(3)
O1W Ag5 Ag6 O21 5.9(2)
Ag1 Ag5 Ag6 O21 -94.44(18)
Ag2 Ag5 Ag6 O21 -58.58(18)
Ag9 Ag5 Ag6 O21 170.58(18)
O23 Ag5 Ag6 O20 26.6(8)
O19 Ag5 Ag6 O20 -19.7(2)
C1 Ag5 Ag6 O20 135.5(2)
O1W Ag5 Ag6 O20 -106.0(2)
Ag1 Ag5 Ag6 O20 153.65(13)
Ag2 Ag5 Ag6 O20 -170.48(13)
Ag9 Ag5 Ag6 O20 58.67(13)
O23 Ag5 Ag6 C1 -108.9(8)
O19 Ag5 Ag6 C1 -155.2(3)
O1W Ag5 Ag6 C1 118.5(3)
Ag1 Ag5 Ag6 C1 18.16(18)
Ag2 Ag5 Ag6 C1 54.03(18)
Ag9 Ag5 Ag6 C1 -76.82(18)
O23 Ag5 Ag6 O16 -55.2(8)
O19 Ag5 Ag6 O16 -101.5(2)
C1 Ag5 Ag6 O16 53.7(2)
O1W Ag5 Ag6 O16 172.1(2)
Ag1 Ag5 Ag6 O16 71.82(17)
Ag2 Ag5 Ag6 O16 107.68(17)
Ag9 Ag5 Ag6 O16 -23.16(17)
O23 Ag5 Ag6 Ag9 -32.1(8)
O19 Ag5 Ag6 Ag9 -78.36(18)
C1 Ag5 Ag6 Ag9 76.82(18)
O1W Ag5 Ag6 Ag9 -164.71(18)
Ag1 Ag5 Ag6 Ag9 94.98(2)
Ag2 Ag5 Ag6 Ag9 130.84(2)
O23 Ag5 Ag6 Ag2 -162.9(8)
O19 Ag5 Ag6 Ag2 150.79(18)
C1 Ag5 Ag6 Ag2 -54.03(18)
O1W Ag5 Ag6 Ag2 64.44(18)
Ag1 Ag5 Ag6 Ag2 -35.87(2)
Ag9 Ag5 Ag6 Ag2 -130.84(2)
O23 Ag5 Ag6 Ag3 -111.7(8)
O19 Ag5 Ag6 Ag3 -157.95(18)
C1 Ag5 Ag6 Ag3 -2.77(18)
O1W Ag5 Ag6 Ag3 115.70(18)
Ag1 Ag5 Ag6 Ag3 15.39(3)
Ag2 Ag5 Ag6 Ag3 51.253(17)
Ag9 Ag5 Ag6 Ag3 -79.591(17)
O4 Ag3 Ag6 O21 5.52(19)
O9 Ag3 Ag6 O21 -83.4(2)
C1 Ag3 Ag6 O21 133.4(2)
C2 Ag3 Ag6 O21 161.27(19)
Ag7 Ag3 Ag6 O21 -159.12(13)
Ag2 Ag3 Ag6 O21 76.77(13)
Ag4 Ag3 Ag6 O21 147.13(13)
O4 Ag3 Ag6 O20 154.4(2)
O9 Ag3 Ag6 O20 65.5(2)
C1 Ag3 Ag6 O20 -77.7(2)
C2 Ag3 Ag6 O20 -49.8(2)
Ag7 Ag3 Ag6 O20 -10.20(18)
Ag2 Ag3 Ag6 O20 -134.32(18)
Ag4 Ag3 Ag6 O20 -63.95(18)
O4 Ag3 Ag6 C1 -127.9(2)
O9 Ag3 Ag6 C1 143.1(2)
C2 Ag3 Ag6 C1 27.9(2)
Ag7 Ag3 Ag6 C1 67.47(17)
Ag2 Ag3 Ag6 C1 -56.65(17)
Ag4 Ag3 Ag6 C1 13.72(17)
O4 Ag3 Ag6 O16 89.48(18)
O9 Ag3 Ag6 O16 0.51(19)
C1 Ag3 Ag6 O16 -142.6(2)
C2 Ag3 Ag6 O16 -114.77(18)
Ag7 Ag3 Ag6 O16 -75.16(11)
Ag2 Ag3 Ag6 O16 160.73(11)
Ag4 Ag3 Ag6 O16 -128.91(11)
O4 Ag3 Ag6 Ag9 170.08(14)
O9 Ag3 Ag6 Ag9 81.12(15)
C1 Ag3 Ag6 Ag9 -62.02(17)
C2 Ag3 Ag6 Ag9 -34.16(14)
Ag7 Ag3 Ag6 Ag9 5.451(16)
Ag2 Ag3 Ag6 Ag9 -118.666(19)
Ag4 Ag3 Ag6 Ag9 -48.30(2)
O4 Ag3 Ag6 Ag2 -71.25(14)
O9 Ag3 Ag6 Ag2 -160.22(15)
C1 Ag3 Ag6 Ag2 56.65(17)
C2 Ag3 Ag6 Ag2 84.51(14)
Ag7 Ag3 Ag6 Ag2 124.118(19)
Ag4 Ag3 Ag6 Ag2 70.369(19)
O4 Ag3 Ag6 Ag5 -125.15(14)
O9 Ag3 Ag6 Ag5 145.88(15)
C1 Ag3 Ag6 Ag5 2.75(17)
C2 Ag3 Ag6 Ag5 30.61(14)
Ag7 Ag3 Ag6 Ag5 70.22(2)
Ag2 Ag3 Ag6 Ag5 -53.900(19)
Ag4 Ag3 Ag6 Ag5 16.47(2)
O7 Ag4 Ag7 C2 -157.8(2)
O11 Ag4 Ag7 C2 83.2(3)
O6 Ag4 Ag7 C2 -83.9(2)
Ag8 Ag4 Ag7 C2 58.95(18)
Ag1 Ag4 Ag7 C2 12.31(18)
Ag3 Ag4 Ag7 C2 -61.13(18)
O7 Ag4 Ag7 O10 -34.9(2)
O11 Ag4 Ag7 O10 -153.9(2)
C2 Ag4 Ag7 O10 122.9(2)
O6 Ag4 Ag7 O10 39.0(2)
Ag8 Ag4 Ag7 O10 -178.19(15)
Ag1 Ag4 Ag7 O10 135.17(15)
Ag3 Ag4 Ag7 O10 61.73(15)
O7 Ag4 Ag7 O8 35.15(18)
O11 Ag4 Ag7 O8 -83.9(2)
C2 Ag4 Ag7 O8 -167.1(2)
O6 Ag4 Ag7 O8 109.05(17)
Ag8 Ag4 Ag7 O8 -108.13(11)
Ag1 Ag4 Ag7 O8 -154.77(11)
Ag3 Ag4 Ag7 O8 131.79(11)
O7 Ag4 Ag7 O13 106.2(2)
O11 Ag4 Ag7 O13 -12.8(2)
C2 Ag4 Ag7 O13 -96.1(2)
O6 Ag4 Ag7 O13 -179.9(2)
Ag8 Ag4 Ag7 O13 -37.11(16)
Ag1 Ag4 Ag7 O13 -83.75(16)
Ag3 Ag4 Ag7 O13 -157.19(16)
O7 Ag4 Ag7 Ag8 143.28(14)
O11 Ag4 Ag7 Ag8 24.27(18)
C2 Ag4 Ag7 Ag8 -58.95(18)
O6 Ag4 Ag7 Ag8 -142.82(13)
Ag1 Ag4 Ag7 Ag8 -46.641(19)
Ag3 Ag4 Ag7 Ag8 -120.079(19)
O7 Ag4 Ag7 Ag9 -174.89(14)
O11 Ag4 Ag7 Ag9 66.10(18)
C2 Ag4 Ag7 Ag9 -17.12(18)
O6 Ag4 Ag7 Ag9 -100.99(13)
Ag8 Ag4 Ag7 Ag9 41.829(19)
Ag1 Ag4 Ag7 Ag9 -4.81(3)
Ag3 Ag4 Ag7 Ag9 -78.250(19)
O7 Ag4 Ag7 Ag3 -96.64(14)
O11 Ag4 Ag7 Ag3 144.35(18)
C2 Ag4 Ag7 Ag3 61.13(18)
O6 Ag4 Ag7 Ag3 -22.74(13)
Ag8 Ag4 Ag7 Ag3 120.079(19)
Ag1 Ag4 Ag7 Ag3 73.44(2)
O4 Ag3 Ag7 C2 -169.3(7)
O9 Ag3 Ag7 C2 180.0(2)
C1 Ag3 Ag7 C2 -7.1(2)
Ag2 Ag3 Ag7 C2 -2.29(19)
Ag6 Ag3 Ag7 C2 -53.46(19)
Ag4 Ag3 Ag7 C2 62.68(19)
O4 Ag3 Ag7 O10 -0.9(7)
O9 Ag3 Ag7 O10 -11.7(2)
C1 Ag3 Ag7 O10 161.3(2)
C2 Ag3 Ag7 O10 168.4(2)
Ag2 Ag3 Ag7 O10 166.06(14)
Ag6 Ag3 Ag7 O10 114.89(14)
Ag4 Ag3 Ag7 O10 -128.97(14)
O4 Ag3 Ag7 O8 74.1(7)
O9 Ag3 Ag7 O8 63.3(2)
C1 Ag3 Ag7 O8 -123.7(2)
C2 Ag3 Ag7 O8 -116.6(2)
Ag2 Ag3 Ag7 O8 -118.92(15)
Ag6 Ag3 Ag7 O8 -170.09(14)
Ag4 Ag3 Ag7 O8 -53.95(14)
O4 Ag3 Ag7 O13 -86.5(7)
O9 Ag3 Ag7 O13 -97.3(3)
C1 Ag3 Ag7 O13 75.7(3)
C2 Ag3 Ag7 O13 82.7(3)
Ag2 Ag3 Ag7 O13 80.4(2)
Ag6 Ag3 Ag7 O13 29.3(2)
Ag4 Ag3 Ag7 O13 145.4(2)
O4 Ag3 Ag7 Ag8 178.2(7)
O9 Ag3 Ag7 Ag8 167.45(15)
C1 Ag3 Ag7 Ag8 -19.60(13)
C2 Ag3 Ag7 Ag8 -12.52(19)
Ag2 Ag3 Ag7 Ag8 -14.81(3)
Ag6 Ag3 Ag7 Ag8 -65.980(19)
Ag4 Ag3 Ag7 Ag8 50.159(17)
O4 Ag3 Ag7 Ag9 -121.3(7)
O9 Ag3 Ag7 Ag9 -132.04(15)
C1 Ag3 Ag7 Ag9 40.90(13)
C2 Ag3 Ag7 Ag9 47.98(19)
Ag2 Ag3 Ag7 Ag9 45.69(2)
Ag6 Ag3 Ag7 Ag9 -5.477(17)
Ag4 Ag3 Ag7 Ag9 110.663(18)
O4 Ag3 Ag7 Ag4 128.0(7)
O9 Ag3 Ag7 Ag4 117.29(15)
C1 Ag3 Ag7 Ag4 -69.76(13)
C2 Ag3 Ag7 Ag4 -62.68(19)
Ag2 Ag3 Ag7 Ag4 -64.97(2)
Ag6 Ag3 Ag7 Ag4 -116.139(17)
O10 Ag7 Ag8 C2 160(5)
O8 Ag7 Ag8 C2 133.3(2)
O13 Ag7 Ag8 C2 -138.5(2)
Ag9 Ag7 Ag8 C2 -67.38(19)
Ag4 Ag7 Ag8 C2 66.37(19)
Ag3 Ag7 Ag8 C2 13.21(19)
C2 Ag7 Ag8 O12 -117.5(2)
O10 Ag7 Ag8 O12 43(5)
O8 Ag7 Ag8 O12 15.80(17)
O13 Ag7 Ag8 O12 104.05(17)
Ag9 Ag7 Ag8 O12 175.17(13)
Ag4 Ag7 Ag8 O12 -51.08(13)
Ag3 Ag7 Ag8 O12 -104.24(13)
C2 Ag7 Ag8 O17 108.9(2)
O10 Ag7 Ag8 O17 -91(5)
O8 Ag7 Ag8 O17 -117.81(18)
O13 Ag7 Ag8 O17 -29.56(18)
Ag9 Ag7 Ag8 O17 41.55(15)
Ag4 Ag7 Ag8 O17 175.30(15)
Ag3 Ag7 Ag8 O17 122.14(15)
C2 Ag7 Ag8 O14 168.3(2)
O10 Ag7 Ag8 O14 -32(5)
O8 Ag7 Ag8 O14 -58.43(14)
O13 Ag7 Ag8 O14 29.82(15)
Ag9 Ag7 Ag8 O14 100.94(10)
Ag4 Ag7 Ag8 O14 -125.32(10)
Ag3 Ag7 Ag8 O14 -178.47(10)
C2 Ag7 Ag8 Ag4 -66.37(19)
O10 Ag7 Ag8 Ag4 94(5)
O8 Ag7 Ag8 Ag4 66.89(11)
O13 Ag7 Ag8 Ag4 155.14(11)
Ag9 Ag7 Ag8 Ag4 -133.74(2)
Ag3 Ag7 Ag8 Ag4 -53.156(18)
C2 Ag7 Ag8 Ag9 67.38(19)
O10 Ag7 Ag8 Ag9 -132(5)
O8 Ag7 Ag8 Ag9 -159.37(11)
O13 Ag7 Ag8 Ag9 -71.12(11)
Ag4 Ag7 Ag8 Ag9 133.74(2)
Ag3 Ag7 Ag8 Ag9 80.589(19)
C2 Ag7 Ag8 Ag1 -25.49(19)
O10 Ag7 Ag8 Ag1 135(5)
O8 Ag7 Ag8 Ag1 107.76(11)
O13 Ag7 Ag8 Ag1 -163.99(11)
Ag9 Ag7 Ag8 Ag1 -92.868(19)
Ag4 Ag7 Ag8 Ag1 40.877(17)
Ag3 Ag7 Ag8 Ag1 -12.28(2)
O7 Ag4 Ag8 C2 -101.3(2)
O11 Ag4 Ag8 C2 140.5(2)
O6 Ag4 Ag8 C2 25.7(3)
Ag7 Ag4 Ag8 C2 -58.17(17)
Ag1 Ag4 Ag8 C2 72.66(17)
Ag3 Ag4 Ag8 C2 -10.55(17)
O7 Ag4 Ag8 O12 99.2(2)
O11 Ag4 Ag8 O12 -19.08(18)
C2 Ag4 Ag8 O12 -159.5(2)
O6 Ag4 Ag8 O12 -133.9(3)
Ag7 Ag4 Ag8 O12 142.29(11)
Ag1 Ag4 Ag8 O12 -86.88(11)
Ag3 Ag4 Ag8 O12 -170.09(11)
O7 Ag4 Ag8 O17 158.1(7)
O11 Ag4 Ag8 O17 39.9(7)
C2 Ag4 Ag8 O17 -100.6(7)
O6 Ag4 Ag8 O17 -74.9(7)
Ag7 Ag4 Ag8 O17 -158.8(7)
Ag1 Ag4 Ag8 O17 -27.9(7)
Ag3 Ag4 Ag8 O17 -111.1(7)
O7 Ag4 Ag8 O14 13.1(2)
O11 Ag4 Ag8 O14 -105.12(17)
C2 Ag4 Ag8 O14 114.4(2)
O6 Ag4 Ag8 O14 140.1(3)
Ag7 Ag4 Ag8 O14 56.25(10)
Ag1 Ag4 Ag8 O14 -172.92(10)
Ag3 Ag4 Ag8 O14 103.87(10)
O7 Ag4 Ag8 Ag7 -43.14(17)
O11 Ag4 Ag8 Ag7 -161.37(14)
C2 Ag4 Ag8 Ag7 58.17(17)
O6 Ag4 Ag8 Ag7 83.9(3)
Ag1 Ag4 Ag8 Ag7 130.83(2)
Ag3 Ag4 Ag8 Ag7 47.619(16)
O7 Ag4 Ag8 Ag9 -83.27(17)
O11 Ag4 Ag8 Ag9 158.50(14)
C2 Ag4 Ag8 Ag9 18.04(17)
O6 Ag4 Ag8 Ag9 43.7(3)
Ag7 Ag4 Ag8 Ag9 -40.134(18)
Ag1 Ag4 Ag8 Ag9 90.70(2)
Ag3 Ag4 Ag8 Ag9 7.49(2)
O7 Ag4 Ag8 Ag1 -173.97(17)
O11 Ag4 Ag8 Ag1 67.80(14)
C2 Ag4 Ag8 Ag1 -72.66(17)
O6 Ag4 Ag8 Ag1 -47.0(3)
Ag7 Ag4 Ag8 Ag1 -130.83(2)
Ag3 Ag4 Ag8 Ag1 -83.213(17)
O1 Ag1 Ag8 C2 136.9(5)
C1 Ag1 Ag8 C2 16.2(2)
O5 Ag1 Ag8 C2 -68.5(2)
Ag5 Ag1 Ag8 C2 70.20(16)
Ag2 Ag1 Ag8 C2 16.27(16)
Ag4 Ag1 Ag8 C2 -64.98(16)
O1 Ag1 Ag8 O12 -72.5(4)
C1 Ag1 Ag8 O12 166.78(18)
O5 Ag1 Ag8 O12 82.1(2)
Ag5 Ag1 Ag8 O12 -139.22(12)
Ag2 Ag1 Ag8 O12 166.86(12)
Ag4 Ag1 Ag8 O12 85.60(12)
O1 Ag1 Ag8 O17 16.7(4)
C1 Ag1 Ag8 O17 -104.01(18)
O5 Ag1 Ag8 O17 171.3(2)
Ag5 Ag1 Ag8 O17 -50.00(12)
Ag2 Ag1 Ag8 O17 -103.93(12)
Ag4 Ag1 Ag8 O17 174.82(12)
O1 Ag1 Ag8 O14 -129.4(6)
C1 Ag1 Ag8 O14 109.9(4)
O5 Ag1 Ag8 O14 25.2(4)
Ag5 Ag1 Ag8 O14 163.9(4)
Ag2 Ag1 Ag8 O14 110.0(4)
Ag4 Ag1 Ag8 O14 28.7(4)
O1 Ag1 Ag8 Ag7 159.2(4)
C1 Ag1 Ag8 Ag7 38.46(14)
O5 Ag1 Ag8 Ag7 -46.26(16)
Ag5 Ag1 Ag8 Ag7 92.462(19)
Ag2 Ag1 Ag8 Ag7 38.53(2)
Ag4 Ag1 Ag8 Ag7 -42.719(18)
O1 Ag1 Ag8 Ag4 -158.1(4)
C1 Ag1 Ag8 Ag4 81.18(14)
O5 Ag1 Ag8 Ag4 -3.54(16)
Ag5 Ag1 Ag8 Ag4 135.18(2)
Ag2 Ag1 Ag8 Ag4 81.25(2)
O1 Ag1 Ag8 Ag9 98.9(4)
C1 Ag1 Ag8 Ag9 -21.81(14)
O5 Ag1 Ag8 Ag9 -106.53(16)
Ag5 Ag1 Ag8 Ag9 32.190(18)
Ag2 Ag1 Ag8 Ag9 -21.74(2)
Ag4 Ag1 Ag8 Ag9 -102.99(2)
C2 Ag7 Ag9 O18 -113.5(2)
O10 Ag7 Ag9 O18 123.2(2)
O8 Ag7 Ag9 O18 -8.8(3)
O13 Ag7 Ag9 O18 37.07(19)
Ag8 Ag7 Ag9 O18 -55.45(16)
Ag4 Ag7 Ag9 O18 -96.70(16)
Ag3 Ag7 Ag9 O18 -159.57(16)
C2 Ag7 Ag9 O15 131.0(2)
O10 Ag7 Ag9 O15 7.75(17)
O8 Ag7 Ag9 O15 -124.3(3)
O13 Ag7 Ag9 O15 -78.40(15)
Ag8 Ag7 Ag9 O15 -170.92(11)
Ag4 Ag7 Ag9 O15 147.83(11)
Ag3 Ag7 Ag9 O15 84.96(11)
O10 Ag7 Ag9 C2 -123.3(2)
O8 Ag7 Ag9 C2 104.7(3)
O13 Ag7 Ag9 C2 150.6(2)
Ag8 Ag7 Ag9 C2 58.07(18)
Ag4 Ag7 Ag9 C2 16.82(18)
Ag3 Ag7 Ag9 C2 -46.06(18)
C2 Ag7 Ag9 O20 76.5(3)
O10 Ag7 Ag9 O20 -46.8(2)
O8 Ag7 Ag9 O20 -178.8(3)
O13 Ag7 Ag9 O20 -132.9(2)
Ag8 Ag7 Ag9 O20 134.58(19)
Ag4 Ag7 Ag9 O20 93.33(19)
Ag3 Ag7 Ag9 O20 30.45(19)
C2 Ag7 Ag9 Ag6 52.02(18)
O10 Ag7 Ag9 Ag6 -71.25(14)
O8 Ag7 Ag9 Ag6 156.7(3)
O13 Ag7 Ag9 Ag6 -157.39(11)
Ag8 Ag7 Ag9 Ag6 110.09(2)
Ag4 Ag7 Ag9 Ag6 68.84(2)
Ag3 Ag7 Ag9 Ag6 5.960(18)
C2 Ag7 Ag9 Ag8 -58.07(18)
O10 Ag7 Ag9 Ag8 178.67(14)
O8 Ag7 Ag9 Ag8 46.6(3)
O13 Ag7 Ag9 Ag8 92.52(11)
Ag4 Ag7 Ag9 Ag8 -41.249(18)
Ag3 Ag7 Ag9 Ag8 -104.127(19)
C2 Ag7 Ag9 Ag5 -6.09(18)
O10 Ag7 Ag9 Ag5 -129.35(14)
O8 Ag7 Ag9 Ag5 98.6(3)
O13 Ag7 Ag9 Ag5 144.50(11)
Ag8 Ag7 Ag9 Ag5 51.98(2)
Ag4 Ag7 Ag9 Ag5 10.73(3)
Ag3 Ag7 Ag9 Ag5 -52.15(2)
O21 Ag6 Ag9 O18 -100.3(6)
O20 Ag6 Ag9 O18 -38.3(2)
C1 Ag6 Ag9 O18 105.7(2)
O16 Ag6 Ag9 O18 -142.8(2)
Ag2 Ag6 Ag9 O18 98.6(2)
Ag5 Ag6 Ag9 O18 51.2(2)
Ag3 Ag6 Ag9 O18 154.0(2)
O21 Ag6 Ag9 O15 23.8(5)
O20 Ag6 Ag9 O15 85.70(18)
C1 Ag6 Ag9 O15 -130.23(18)
O16 Ag6 Ag9 O15 -18.78(16)
Ag2 Ag6 Ag9 O15 -137.40(12)
Ag5 Ag6 Ag9 O15 175.26(12)
Ag3 Ag6 Ag9 O15 -81.99(12)
O21 Ag6 Ag9 C2 138.7(5)
O20 Ag6 Ag9 C2 -159.4(2)
C1 Ag6 Ag9 C2 -15.29(19)
O16 Ag6 Ag9 C2 96.15(17)
Ag2 Ag6 Ag9 C2 -22.47(14)
Ag5 Ag6 Ag9 C2 -69.80(14)
Ag3 Ag6 Ag9 C2 32.95(14)
O21 Ag6 Ag9 O20 -61.9(5)
C1 Ag6 Ag9 O20 144.1(2)
O16 Ag6 Ag9 O20 -104.48(17)
Ag2 Ag6 Ag9 O20 136.90(14)
Ag5 Ag6 Ag9 O20 89.56(14)
Ag3 Ag6 Ag9 O20 -167.69(14)
O21 Ag6 Ag9 Ag7 100.0(5)
O20 Ag6 Ag9 Ag7 161.95(14)
C1 Ag6 Ag9 Ag7 -53.98(14)
O16 Ag6 Ag9 Ag7 57.46(11)
Ag2 Ag6 Ag9 Ag7 -61.16(2)
Ag5 Ag6 Ag9 Ag7 -108.492(19)
Ag3 Ag6 Ag9 Ag7 -5.744(17)
O21 Ag6 Ag9 Ag8 159.7(5)
O20 Ag6 Ag9 Ag8 -138.36(14)
C1 Ag6 Ag9 Ag8 5.71(14)
O16 Ag6 Ag9 Ag8 117.16(11)
Ag2 Ag6 Ag9 Ag8 -1.46(3)
Ag5 Ag6 Ag9 Ag8 -48.799(19)
Ag3 Ag6 Ag9 Ag8 53.95(2)
O21 Ag6 Ag9 Ag5 -151.5(5)
O20 Ag6 Ag9 Ag5 -89.56(14)
C1 Ag6 Ag9 Ag5 54.51(14)
O16 Ag6 Ag9 Ag5 165.96(11)
Ag2 Ag6 Ag9 Ag5 47.336(19)
Ag3 Ag6 Ag9 Ag5 102.749(17)
C2 Ag8 Ag9 O18 -168.0(2)
O12 Ag8 Ag9 O18 -21.9(7)
O17 Ag8 Ag9 O18 -15.2(2)
O14 Ag8 Ag9 O18 62.87(18)
Ag7 Ag8 Ag9 O18 132.88(15)
Ag4 Ag8 Ag9 O18 173.89(15)
Ag1 Ag8 Ag9 O18 -127.49(15)
C2 Ag8 Ag9 O15 71.9(2)
O12 Ag8 Ag9 O15 -142.0(7)
O17 Ag8 Ag9 O15 -135.28(19)
O14 Ag8 Ag9 O15 -57.19(17)
Ag7 Ag8 Ag9 O15 12.82(15)
Ag4 Ag8 Ag9 O15 53.82(15)
Ag1 Ag8 Ag9 O15 112.45(15)
O12 Ag8 Ag9 C2 146.1(7)
O17 Ag8 Ag9 C2 152.8(2)
O14 Ag8 Ag9 C2 -129.1(2)
Ag7 Ag8 Ag9 C2 -59.09(17)
Ag4 Ag8 Ag9 C2 -18.08(17)
Ag1 Ag8 Ag9 C2 40.54(17)
C2 Ag8 Ag9 O20 -80.8(2)
O12 Ag8 Ag9 O20 65.4(7)
O17 Ag8 Ag9 O20 72.1(2)
O14 Ag8 Ag9 O20 150.15(19)
Ag7 Ag8 Ag9 O20 -139.84(17)
Ag4 Ag8 Ag9 O20 -98.83(17)
Ag1 Ag8 Ag9 O20 -40.21(17)
C2 Ag8 Ag9 Ag7 59.09(17)
O12 Ag8 Ag9 Ag7 -154.8(7)
O17 Ag8 Ag9 Ag7 -148.09(12)
O14 Ag8 Ag9 Ag7 -70.01(9)
Ag4 Ag8 Ag9 Ag7 41.007(19)
Ag1 Ag8 Ag9 Ag7 99.630(19)
C2 Ag8 Ag9 Ag6 -27.18(17)
O12 Ag8 Ag9 Ag6 118.9(7)
O17 Ag8 Ag9 Ag6 125.64(12)
O14 Ag8 Ag9 Ag6 -156.28(9)
Ag7 Ag8 Ag9 Ag6 -86.27(2)
Ag4 Ag8 Ag9 Ag6 -45.26(3)
Ag1 Ag8 Ag9 Ag6 13.36(2)
C2 Ag8 Ag9 Ag5 -69.28(17)
O12 Ag8 Ag9 Ag5 76.9(7)
O17 Ag8 Ag9 Ag5 83.54(12)
O14 Ag8 Ag9 Ag5 161.63(9)
Ag7 Ag8 Ag9 Ag5 -128.365(19)
Ag4 Ag8 Ag9 Ag5 -87.36(2)
Ag1 Ag8 Ag9 Ag5 -28.734(16)
O23 Ag5 Ag9 O18 24.01(19)
O19 Ag5 Ag9 O18 -61.4(2)
C1 Ag5 Ag9 O18 147.4(2)
O1W Ag5 Ag9 O18 -124.8(3)
Ag1 Ag5 Ag9 O18 110.59(13)
Ag6 Ag5 Ag9 O18 -150.42(13)
Ag2 Ag5 Ag9 O18 169.44(13)
O23 Ag5 Ag9 O15 167.4(2)
O19 Ag5 Ag9 O15 82.0(2)
C1 Ag5 Ag9 O15 -69.2(2)
O1W Ag5 Ag9 O15 18.6(3)
Ag1 Ag5 Ag9 O15 -106.02(17)
Ag6 Ag5 Ag9 O15 -7.03(17)
Ag2 Ag5 Ag9 O15 -47.17(17)
O23 Ag5 Ag9 C2 -104.1(2)
O19 Ag5 Ag9 C2 170.5(2)
C1 Ag5 Ag9 C2 19.3(2)
O1W Ag5 Ag9 C2 107.1(3)
Ag1 Ag5 Ag9 C2 -17.52(15)
Ag6 Ag5 Ag9 C2 81.47(15)
Ag2 Ag5 Ag9 C2 41.33(15)
O23 Ag5 Ag9 O20 118.74(18)
O19 Ag5 Ag9 O20 33.3(2)
C1 Ag5 Ag9 O20 -117.8(2)
O1W Ag5 Ag9 O20 -30.0(3)
Ag1 Ag5 Ag9 O20 -154.67(11)
Ag6 Ag5 Ag9 O20 -55.68(11)
Ag2 Ag5 Ag9 O20 -95.82(11)
O23 Ag5 Ag9 Ag7 -99.02(14)
O19 Ag5 Ag9 Ag7 175.54(18)
C1 Ag5 Ag9 Ag7 24.41(17)
O1W Ag5 Ag9 Ag7 112.2(3)
Ag1 Ag5 Ag9 Ag7 -12.43(3)
Ag6 Ag5 Ag9 Ag7 86.55(2)
Ag2 Ag5 Ag9 Ag7 46.42(2)
O23 Ag5 Ag9 Ag6 174.43(14)
O19 Ag5 Ag9 Ag6 88.99(18)
C1 Ag5 Ag9 Ag6 -62.15(17)
O1W Ag5 Ag9 Ag6 25.7(3)
Ag1 Ag5 Ag9 Ag6 -98.99(2)
Ag2 Ag5 Ag9 Ag6 -40.135(18)
O23 Ag5 Ag9 Ag8 -53.46(14)
O19 Ag5 Ag9 Ag8 -138.90(18)
C1 Ag5 Ag9 Ag8 69.97(17)
O1W Ag5 Ag9 Ag8 157.8(3)
Ag1 Ag5 Ag9 Ag8 33.128(19)
Ag6 Ag5 Ag9 Ag8 132.113(18)
Ag2 Ag5 Ag9 Ag8 91.978(18)
O3 Ag2 C1 C2 39.4(12)
O2 Ag2 C1 C2 -97.1(11)
Ag1 Ag2 C1 C2 -84.8(11)
Ag6 Ag2 C1 C2 121.6(12)
Ag3 Ag2 C1 C2 39.3(10)
Ag5 Ag2 C1 C2 -160.3(12)
O3 Ag2 C1 Ag5 -160.3(2)
O2 Ag2 C1 Ag5 63.1(3)
Ag1 Ag2 C1 Ag5 75.50(15)
Ag6 Ag2 C1 Ag5 -78.17(15)
Ag3 Ag2 C1 Ag5 -160.5(2)
O3 Ag2 C1 Ag6 -82.2(3)
O2 Ag2 C1 Ag6 141.3(2)
Ag1 Ag2 C1 Ag6 153.67(19)
Ag3 Ag2 C1 Ag6 -82.30(15)
Ag5 Ag2 C1 Ag6 78.17(15)
O3 Ag2 C1 Ag1 124.2(2)
O2 Ag2 C1 Ag1 -12.4(3)
Ag6 Ag2 C1 Ag1 -153.67(19)
Ag3 Ag2 C1 Ag1 124.03(18)
Ag5 Ag2 C1 Ag1 -75.50(15)
O3 Ag2 C1 Ag3 0.1(3)
O2 Ag2 C1 Ag3 -136.4(2)
Ag1 Ag2 C1 Ag3 -124.03(18)
Ag6 Ag2 C1 Ag3 82.30(15)
Ag5 Ag2 C1 Ag3 160.5(2)
O23 Ag5 C1 C2 58.2(6)
O19 Ag5 C1 C2 -78.3(6)
O1W Ag5 C1 C2 179.0(5)
Ag1 Ag5 C1 C2 91.8(5)
Ag6 Ag5 C1 C2 -110.1(5)
Ag2 Ag5 C1 C2 170.5(6)
Ag9 Ag5 C1 C2 -41.8(4)
O23 Ag5 C1 Ag2 -112.3(3)
O19 Ag5 C1 Ag2 111.3(3)
O1W Ag5 C1 Ag2 8.5(3)
Ag1 Ag5 C1 Ag2 -78.63(16)
Ag6 Ag5 C1 Ag2 79.48(17)
Ag9 Ag5 C1 Ag2 147.7(2)
O23 Ag5 C1 Ag6 168.2(2)
O19 Ag5 C1 Ag6 31.8(3)
O1W Ag5 C1 Ag6 -70.9(2)
Ag1 Ag5 C1 Ag6 -158.1(2)
Ag2 Ag5 C1 Ag6 -79.48(17)
Ag9 Ag5 C1 Ag6 68.22(10)
O23 Ag5 C1 Ag1 -33.7(3)
O19 Ag5 C1 Ag1 -170.1(2)
O1W Ag5 C1 Ag1 87.2(2)
Ag6 Ag5 C1 Ag1 158.1(2)
Ag2 Ag5 C1 Ag1 78.63(16)
Ag9 Ag5 C1 Ag1 -133.67(17)
O23 Ag5 C1 Ag3 178.2(6)
O19 Ag5 C1 Ag3 41.8(9)
O1W Ag5 C1 Ag3 -60.9(8)
Ag1 Ag5 C1 Ag3 -148.1(8)
Ag6 Ag5 C1 Ag3 10.0(6)
Ag2 Ag5 C1 Ag3 -69.5(7)
Ag9 Ag5 C1 Ag3 78.2(7)
O21 Ag6 C1 C2 -137.8(4)
O20 Ag6 C1 C2 65.2(5)
O16 Ag6 C1 C2 -37.1(5)
Ag9 Ag6 C1 C2 33.4(4)
Ag2 Ag6 C1 C2 -155.7(5)
Ag5 Ag6 C1 C2 112.6(5)
Ag3 Ag6 C1 C2 -70.9(4)
O21 Ag6 C1 Ag2 18.0(3)
O20 Ag6 C1 Ag2 -139.09(15)
O16 Ag6 C1 Ag2 118.58(15)
Ag9 Ag6 C1 Ag2 -170.87(17)
Ag5 Ag6 C1 Ag2 -91.65(17)
Ag3 Ag6 C1 Ag2 84.78(15)
O21 Ag6 C1 Ag5 109.6(2)
O20 Ag6 C1 Ag5 -47.4(2)
O16 Ag6 C1 Ag5 -149.77(13)
Ag9 Ag6 C1 Ag5 -79.23(12)
Ag2 Ag6 C1 Ag5 91.65(17)
Ag3 Ag6 C1 Ag5 176.4(2)
O21 Ag6 C1 Ag1 69.2(5)
O20 Ag6 C1 Ag1 -87.8(5)
O16 Ag6 C1 Ag1 169.9(4)
Ag9 Ag6 C1 Ag1 -119.6(5)
Ag2 Ag6 C1 Ag1 51.3(4)
Ag5 Ag6 C1 Ag1 -40.4(3)
Ag3 Ag6 C1 Ag1 136.1(5)
O21 Ag6 C1 Ag3 -66.8(2)
O20 Ag6 C1 Ag3 136.13(15)
O16 Ag6 C1 Ag3 33.80(17)
Ag9 Ag6 C1 Ag3 104.35(14)
Ag2 Ag6 C1 Ag3 -84.78(15)
Ag5 Ag6 C1 Ag3 -176.4(2)
O1 Ag1 C1 C2 174.0(4)
O5 Ag1 C1 C2 93.2(4)
Ag5 Ag1 C1 C2 -114.2(4)
Ag2 Ag1 C1 C2 153.5(5)
Ag4 Ag1 C1 C2 35.2(3)
Ag8 Ag1 C1 C2 -26.6(3)
O1 Ag1 C1 Ag2 20.5(3)
O5 Ag1 C1 Ag2 -60.3(2)
Ag5 Ag1 C1 Ag2 92.34(16)
Ag4 Ag1 C1 Ag2 -118.24(14)
Ag8 Ag1 C1 Ag2 179.90(17)
O1 Ag1 C1 Ag5 -71.8(2)
O5 Ag1 C1 Ag5 -152.6(2)
Ag2 Ag1 C1 Ag5 -92.34(17)
Ag4 Ag1 C1 Ag5 149.42(16)
Ag8 Ag1 C1 Ag5 87.56(13)
O1 Ag1 C1 Ag6 -31.0(5)
O5 Ag1 C1 Ag6 -111.7(4)
Ag5 Ag1 C1 Ag6 40.9(3)
Ag2 Ag1 C1 Ag6 -51.5(4)
Ag4 Ag1 C1 Ag6 -169.7(5)
Ag8 Ag1 C1 Ag6 128.4(5)
O1 Ag1 C1 Ag3 95.5(3)
O5 Ag1 C1 Ag3 14.7(3)
Ag5 Ag1 C1 Ag3 167.3(4)
Ag2 Ag1 C1 Ag3 75.0(2)
Ag4 Ag1 C1 Ag3 -43.3(2)
Ag8 Ag1 C1 Ag3 -105.1(3)
O4 Ag3 C1 C2 -175.3(4)
O9 Ag3 C1 C2 25.1(6)
Ag7 Ag3 C1 C2 10.8(4)
Ag2 Ag3 C1 C2 -163.2(5)
Ag6 Ag3 C1 C2 116.4(4)
Ag4 Ag3 C1 C2 -49.5(4)
O4 Ag3 C1 Ag2 -12.1(3)
O9 Ag3 C1 Ag2 -171.7(3)
C2 Ag3 C1 Ag2 163.2(5)
Ag7 Ag3 C1 Ag2 173.99(17)
Ag6 Ag3 C1 Ag2 -80.44(16)
Ag4 Ag3 C1 Ag2 113.71(16)
O4 Ag3 C1 Ag5 58.4(8)
O9 Ag3 C1 Ag5 -101.2(8)
C2 Ag3 C1 Ag5 -126.3(9)
Ag7 Ag3 C1 Ag5 -115.5(7)
Ag2 Ag3 C1 Ag5 70.5(7)
Ag6 Ag3 C1 Ag5 -9.9(6)
Ag4 Ag3 C1 Ag5 -175.8(8)
O4 Ag3 C1 Ag6 68.3(3)
O9 Ag3 C1 Ag6 -91.3(4)
C2 Ag3 C1 Ag6 -116.4(4)
Ag7 Ag3 C1 Ag6 -105.57(13)
Ag2 Ag3 C1 Ag6 80.44(16)
Ag4 Ag3 C1 Ag6 -165.85(18)
O4 Ag3 C1 Ag1 -84.7(3)
O9 Ag3 C1 Ag1 115.7(4)
C2 Ag3 C1 Ag1 90.6(4)
Ag7 Ag3 C1 Ag1 101.4(3)
Ag2 Ag3 C1 Ag1 -72.6(2)
Ag6 Ag3 C1 Ag1 -153.0(3)
Ag4 Ag3 C1 Ag1 41.2(2)
Ag2 C1 C2 Ag7 -72.6(16)
Ag5 C1 C2 Ag7 129.3(8)
Ag6 C1 C2 Ag7 41.8(11)
Ag1 C1 C2 Ag7 -153.0(9)
Ag3 C1 C2 Ag7 -32.3(9)
Ag2 C1 C2 Ag8 125.9(9)
Ag5 C1 C2 Ag8 -32.2(7)
Ag6 C1 C2 Ag8 -119.7(4)
Ag1 C1 C2 Ag8 45.5(5)
Ag3 C1 C2 Ag8 166.2(4)
Ag2 C1 C2 Ag3 -40.3(10)
Ag5 C1 C2 Ag3 161.6(4)
Ag6 C1 C2 Ag3 74.1(3)
Ag1 C1 C2 Ag3 -120.7(2)
Ag2 C1 C2 Ag4 35.4(13)
Ag5 C1 C2 Ag4 -122.7(3)
Ag6 C1 C2 Ag4 149.9(2)
Ag1 C1 C2 Ag4 -44.9(4)
Ag3 C1 C2 Ag4 75.7(3)
Ag2 C1 C2 Ag9 -151.4(9)
Ag5 C1 C2 Ag9 50.5(4)
Ag6 C1 C2 Ag9 -37.0(4)
Ag1 C1 C2 Ag9 128.2(2)
Ag3 C1 C2 Ag9 -111.1(2)
O10 Ag7 C2 C1 16.0(11)
O8 Ag7 C2 C1 131.1(10)
O13 Ag7 C2 C1 -116.1(10)
Ag8 Ag7 C2 C1 -164.7(11)
Ag9 Ag7 C2 C1 -84.3(10)
Ag4 Ag7 C2 C1 115.6(11)
Ag3 Ag7 C2 C1 31.6(9)
O10 Ag7 C2 Ag8 -179.28(19)
O8 Ag7 C2 Ag8 -64.2(2)
O13 Ag7 C2 Ag8 48.6(2)
Ag9 Ag7 C2 Ag8 80.38(14)
Ag4 Ag7 C2 Ag8 -79.71(16)
Ag3 Ag7 C2 Ag8 -163.7(2)
O10 Ag7 C2 Ag3 -15.6(3)
O8 Ag7 C2 Ag3 99.5(2)
O13 Ag7 C2 Ag3 -147.69(13)
Ag8 Ag7 C2 Ag3 163.7(2)
Ag9 Ag7 C2 Ag3 -115.91(19)
Ag4 Ag7 C2 Ag3 84.00(14)
O10 Ag7 C2 Ag4 -99.6(2)
O8 Ag7 C2 Ag4 15.5(2)
O13 Ag7 C2 Ag4 128.32(15)
Ag8 Ag7 C2 Ag4 79.71(16)
Ag9 Ag7 C2 Ag4 160.1(2)
Ag3 Ag7 C2 Ag4 -84.00(14)
O10 Ag7 C2 Ag9 100.3(2)
O8 Ag7 C2 Ag9 -144.58(15)
O13 Ag7 C2 Ag9 -31.8(2)
Ag8 Ag7 C2 Ag9 -80.38(14)
Ag4 Ag7 C2 Ag9 -160.1(2)
Ag3 Ag7 C2 Ag9 115.91(19)
O12 Ag8 C2 C1 -79.8(6)
O17 Ag8 C2 C1 59.3(6)
O14 Ag8 C2 C1 158.4(5)
Ag7 Ag8 C2 C1 171.5(6)
Ag4 Ag8 C2 C1 -108.1(6)
Ag9 Ag8 C2 C1 93.5(5)
Ag1 Ag8 C2 C1 -37.9(5)
O12 Ag8 C2 Ag7 108.8(2)
O17 Ag8 C2 Ag7 -112.1(2)
O14 Ag8 C2 Ag7 -13.1(2)
Ag4 Ag8 C2 Ag7 80.43(14)
Ag9 Ag8 C2 Ag7 -78.00(15)
Ag1 Ag8 C2 Ag7 150.6(2)
O12 Ag8 C2 Ag3 65.1(7)
O17 Ag8 C2 Ag3 -155.8(6)
O14 Ag8 C2 Ag3 -56.7(7)
Ag7 Ag8 C2 Ag3 -43.6(6)
Ag4 Ag8 C2 Ag3 36.8(6)
Ag9 Ag8 C2 Ag3 -121.6(7)
Ag1 Ag8 C2 Ag3 107.0(7)
O12 Ag8 C2 Ag4 28.3(3)
O17 Ag8 C2 Ag4 167.43(16)
O14 Ag8 C2 Ag4 -93.50(17)
Ag7 Ag8 C2 Ag4 -80.43(14)
Ag9 Ag8 C2 Ag4 -158.4(2)
Ag1 Ag8 C2 Ag4 70.21(11)
O12 Ag8 C2 Ag9 -173.25(16)
O17 Ag8 C2 Ag9 -34.1(3)
O14 Ag8 C2 Ag9 64.93(19)
Ag7 Ag8 C2 Ag9 78.00(15)
Ag4 Ag8 C2 Ag9 158.4(2)
Ag1 Ag8 C2 Ag9 -131.37(17)
O4 Ag3 C2 C1 8.1(7)
O9 Ag3 C2 C1 -165.5(4)
Ag7 Ag3 C2 C1 -165.5(5)
Ag2 Ag3 C2 C1 12.4(3)
Ag6 Ag3 C2 C1 -48.0(3)
Ag4 Ag3 C2 C1 114.4(4)
O4 Ag3 C2 Ag7 173.6(4)
O9 Ag3 C2 Ag7 0.0(3)
C1 Ag3 C2 Ag7 165.5(5)
Ag2 Ag3 C2 Ag7 177.87(17)
Ag6 Ag3 C2 Ag7 117.51(17)
Ag4 Ag3 C2 Ag7 -80.04(15)
O4 Ag3 C2 Ag8 -142.6(6)
O9 Ag3 C2 Ag8 43.7(8)
C1 Ag3 C2 Ag8 -150.7(9)
Ag7 Ag3 C2 Ag8 43.7(6)
Ag2 Ag3 C2 Ag8 -138.4(7)
Ag6 Ag3 C2 Ag8 161.3(7)
Ag4 Ag3 C2 Ag8 -36.3(6)
O4 Ag3 C2 Ag4 -106.3(4)
O9 Ag3 C2 Ag4 80.0(2)
C1 Ag3 C2 Ag4 -114.4(4)
Ag7 Ag3 C2 Ag4 80.04(15)
Ag2 Ag3 C2 Ag4 -102.09(13)
Ag6 Ag3 C2 Ag4 -162.45(17)
O4 Ag3 C2 Ag9 102.2(5)
O9 Ag3 C2 Ag9 -71.5(3)
C1 Ag3 C2 Ag9 94.0(4)
Ag7 Ag3 C2 Ag9 -71.46(19)
Ag2 Ag3 C2 Ag9 106.4(2)
Ag6 Ag3 C2 Ag9 46.04(16)
Ag4 Ag3 C2 Ag9 -151.5(3)
O7 Ag4 C2 C1 -128.7(4)
O11 Ag4 C2 C1 80.8(5)
O6 Ag4 C2 C1 -42.8(5)
Ag8 Ag4 C2 C1 122.8(5)
Ag7 Ag4 C2 C1 -153.4(5)
Ag1 Ag4 C2 C1 39.9(4)
Ag3 Ag4 C2 C1 -71.2(4)
O7 Ag4 C2 Ag7 24.7(2)
O11 Ag4 C2 Ag7 -125.76(17)
O6 Ag4 C2 Ag7 110.61(18)
Ag8 Ag4 C2 Ag7 -83.75(16)
Ag1 Ag4 C2 Ag7 -166.67(19)
Ag3 Ag4 C2 Ag7 82.20(16)
O7 Ag4 C2 Ag8 108.48(19)
O11 Ag4 C2 Ag8 -42.0(2)
O6 Ag4 C2 Ag8 -165.64(17)
Ag7 Ag4 C2 Ag8 83.75(16)
Ag1 Ag4 C2 Ag8 -82.92(13)
Ag3 Ag4 C2 Ag8 166.0(2)
O7 Ag4 C2 Ag3 -57.5(2)
O11 Ag4 C2 Ag3 152.03(15)
O6 Ag4 C2 Ag3 28.41(19)
Ag8 Ag4 C2 Ag3 -166.0(2)
Ag7 Ag4 C2 Ag3 -82.20(16)
Ag1 Ag4 C2 Ag3 111.13(15)
O7 Ag4 C2 Ag9 64.4(5)
O11 Ag4 C2 Ag9 -86.1(5)
O6 Ag4 C2 Ag9 150.3(5)
Ag8 Ag4 C2 Ag9 -44.1(4)
Ag7 Ag4 C2 Ag9 39.7(4)
Ag1 Ag4 C2 Ag9 -127.0(5)
Ag3 Ag4 C2 Ag9 121.9(5)
O18 Ag9 C2 C1 -109.1(4)
O15 Ag9 C2 C1 100.8(4)
O20 Ag9 C2 C1 11.3(5)
Ag7 Ag9 C2 C1 152.2(5)
Ag6 Ag9 C2 C1 29.1(4)
Ag8 Ag9 C2 C1 -123.7(5)
Ag5 Ag9 C2 C1 -34.2(4)
O18 Ag9 C2 Ag7 98.6(2)
O15 Ag9 C2 Ag7 -51.4(2)
O20 Ag9 C2 Ag7 -140.90(14)
Ag6 Ag9 C2 Ag7 -123.10(16)
Ag8 Ag9 C2 Ag7 84.09(16)
Ag5 Ag9 C2 Ag7 173.52(19)
O18 Ag9 C2 Ag8 14.6(3)
O15 Ag9 C2 Ag8 -135.51(15)
O20 Ag9 C2 Ag8 135.01(15)
Ag7 Ag9 C2 Ag8 -84.09(16)
Ag6 Ag9 C2 Ag8 152.81(16)
Ag5 Ag9 C2 Ag8 89.43(14)
O18 Ag9 C2 Ag3 172.8(2)
O15 Ag9 C2 Ag3 22.7(3)
O20 Ag9 C2 Ag3 -66.7(3)
Ag7 Ag9 C2 Ag3 74.17(19)
Ag6 Ag9 C2 Ag3 -48.93(17)
Ag8 Ag9 C2 Ag3 158.3(3)
Ag5 Ag9 C2 Ag3 -112.3(2)
O18 Ag9 C2 Ag4 58.5(5)
O15 Ag9 C2 Ag4 -91.5(5)
O20 Ag9 C2 Ag4 179.0(4)
Ag7 Ag9 C2 Ag4 -40.1(4)
Ag6 Ag9 C2 Ag4 -163.2(5)
Ag8 Ag9 C2 Ag4 44.0(4)
Ag5 Ag9 C2 Ag4 133.4(5)
O1 C3 C4 F2 0.7(18)
O2 C3 C4 F2 -174.4(13)
O1 C3 C4 F1 136.1(11)
O2 C3 C4 F1 -39.1(15)
O1 C3 C4 F3 -117.9(11)
O2 C3 C4 F3 67.0(12)
O3 C5 C6 F6 -146.4(15)
O4 C5 C6 F6 31(2)
O3 C5 C6 F4 6(2)
O4 C5 C6 F4 -176.0(15)
O3 C5 C6 F5 112.7(12)
O4 C5 C6 F5 -69.6(14)
O6 C7 C8 F7 147.3(10)
O5 C7 C8 F7 -33.4(13)
O6 C7 C8 F9 25.5(11)
O5 C7 C8 F9 -155.3(8)
O6 C7 C8 F8 -86.2(10)
O5 C7 C8 F8 93.0(9)
O7 C9 C10 F11 -40.7(14)
O8 C9 C10 F11 138.5(10)
O7 C9 C10 F10 77.1(13)
O8 C9 C10 F10 -103.8(12)
O7 C9 C10 F12 -164.8(9)
O8 C9 C10 F12 14.4(13)
O10 C11 C12 F15' -5.5(16)
O9 C11 C12 F15' 174.5(13)
O10 C11 C12 F15 -139.5(13)
O9 C11 C12 F15 40.4(15)
O10 C11 C12 F14 37.6(13)
O9 C11 C12 F14 -142.4(11)
O10 C11 C12 F13' 174.2(12)
O9 C11 C12 F13' -5.9(14)
O10 C11 C12 F14' -79.2(12)
O9 C11 C12 F14' 100.8(11)
O10 C11 C12 F13 115.1(10)
O9 C11 C12 F13 -64.9(11)
O11 C13 C14 F16 -171.8(8)
O12 C13 C14 F16 9.2(11)
O11 C13 C14 F17 -47.5(10)
O12 C13 C14 F17 133.6(8)
O11 C13 C14 F18 66.6(9)
O12 C13 C14 F18 -112.3(7)
O13 C15 C16 F20 -88.4(13)
O14 C15 C16 F20 91.8(12)
O13 C15 C16 F19 143.3(8)
O14 C15 C16 F19 -36.5(11)
O13 C15 C16 F21 29.6(11)
O14 C15 C16 F21 -150.2(9)
O16 C17 C18 F23 -79.6(9)
O15 C17 C18 F23 99.5(9)
O16 C17 C18 F22 158.6(8)
O15 C17 C18 F22 -22.3(10)
O16 C17 C18 F24 40.4(9)
O15 C17 C18 F24 -140.5(7)
O17 C19 C20 F26 -14.4(13)
O18 C19 C20 F26 165.0(10)
O17 C19 C20 F27 -141.5(8)
O18 C19 C20 F27 37.9(11)
O17 C19 C20 F25 103.0(8)
O18 C19 C20 F25 -77.6(10)
O19 C21 C22 F29 135.4(8)
O20 C21 C22 F29 -46.5(9)
O19 C21 C22 F30 12.5(11)
O20 C21 C22 F30 -169.4(8)
O19 C21 C22 F28 -106.7(8)
O20 C21 C22 F28 71.4(9)
O21 C23 C24 F31 24.9(14)
O22 C23 C24 F31 -157.3(10)
O21 C23 C24 F32 158.0(10)
O22 C23 C24 F32 -24.3(15)
O21 C23 C24 F33 -90.2(11)
O22 C23 C24 F33 87.6(13)
O24 C25 C26 F34 -130.1(10)
O23 C25 C26 F34 51.4(12)
O24 C25 C26 F35 104.3(11)
O23 C25 C26 F35 -74.2(12)
O24 C25 C26 F36 -10.2(12)
O23 C25 C26 F36 171.3(9)
N1 C27 C28 C29 0.7(11)
C27 C28 C29 C30 0.6(10)
C27 C28 C29 C32 -179.6(6)
C28 C29 C30 C31 -1.4(10)
C32 C29 C30 C31 178.7(7)
C29 C30 C31 N1 1.1(12)
C30 C29 C32 C35 -137.2(7)
C28 C29 C32 C35 43.0(9)
C30 C29 C32 C33 44.8(9)
C28 C29 C32 C33 -135.1(7)
C35 C32 C33 C34 1.4(10)
C29 C32 C33 C34 179.4(6)
C32 C33 C34 N2 -0.2(11)
C33 C32 C35 C36 -1.8(9)
C29 C32 C35 C36 -179.9(6)
C32 C35 C36 N2 1.2(11)
N3 C37 C38 C41 2.9(12)
N3 C39 C40 C41 -0.7(11)
C39 C40 C41 C38 3.4(10)
C39 C40 C41 C42 -175.7(6)
C37 C38 C41 C40 -4.6(11)
C37 C38 C41 C42 174.5(7)
C40 C41 C42 C45 -29.9(9)
C38 C41 C42 C45 151.1(7)
C40 C41 C42 C43 147.2(7)
C38 C41 C42 C43 -31.9(9)
C45 C42 C43 C44 -2.7(12)
C41 C42 C43 C44 -179.9(8)
C42 C43 C44 N4 2.0(15)
C43 C42 C45 C46 1.3(11)
C41 C42 C45 C46 178.4(7)
C42 C45 C46 N4 0.9(13)
C28 C27 N1 C31 -1.0(12)
C30 C31 N1 C27 0.2(12)
C35 C36 N2 C34 0.0(11)
C33 C34 N2 C36 -0.5(11)
C40 C39 N3 C37 -1.1(12)
C38 C37 N3 C39 0.0(13)
C45 C46 N4 C44 -1.7(15)
C43 C44 N4 C46 0.2(16)
O2 C3 O1 Ag1 9.3(12)
C4 C3 O1 Ag1 -165.0(7)
C1 Ag1 O1 C3 -27.2(7)
O5 Ag1 O1 C3 65.1(6)
Ag5 Ag1 O1 C3 -75.0(6)
Ag2 Ag1 O1 C3 -12.2(6)
Ag4 Ag1 O1 C3 72.7(7)
Ag8 Ag1 O1 C3 -137.1(5)
O1 C3 O2 Ag2 3.1(12)
C4 C3 O2 Ag2 177.3(7)
C1 Ag2 O2 C3 0.6(7)
O3 Ag2 O2 C3 -147.7(6)
Ag1 Ag2 O2 C3 -9.6(6)
Ag6 Ag2 O2 C3 92.9(6)
Ag3 Ag2 O2 C3 -85.9(6)
Ag5 Ag2 O2 C3 42.7(6)
O4 C5 O3 Ag2 -8.8(14)
C6 C5 O3 Ag2 168.4(8)
C1 Ag2 O3 C5 14.0(8)
O2 Ag2 O3 C5 164.7(7)
Ag1 Ag2 O3 C5 91.4(7)
Ag6 Ag2 O3 C5 -42.6(7)
Ag3 Ag2 O3 C5 14.1(7)
Ag5 Ag2 O3 C5 -58.2(10)
O3 C5 O4 Ag3 -8.2(15)
C6 C5 O4 Ag3 174.6(8)
O9 Ag3 O4 C5 -167.2(8)
C1 Ag3 O4 C5 22.6(9)
C2 Ag3 O4 C5 18.0(11)
Ag7 Ag3 O4 C5 -177.8(5)
Ag2 Ag3 O4 C5 13.9(7)
Ag6 Ag3 O4 C5 67.3(8)
Ag4 Ag3 O4 C5 -61.1(8)
O6 C7 O5 Ag1 -32.4(13)
C8 C7 O5 Ag1 148.5(6)
O1 Ag1 O5 C7 -137.1(8)
C1 Ag1 O5 C7 -12.6(8)
Ag5 Ag1 O5 C7 -46.6(9)
Ag2 Ag1 O5 C7 -53.5(8)
Ag4 Ag1 O5 C7 48.1(8)
Ag8 Ag1 O5 C7 51.3(8)
O5 C7 O6 Ag4 -13.3(9)
C8 C7 O6 Ag4 165.8(5)
O7 Ag4 O6 C7 -145.6(5)
O11 Ag4 O6 C7 -25.2(5)
C2 Ag4 O6 C7 96.5(5)
Ag8 Ag4 O6 C7 77.6(6)
Ag7 Ag4 O6 C7 144.1(4)
Ag1 Ag4 O6 C7 35.5(4)
Ag3 Ag4 O6 C7 121.4(5)
O8 C9 O7 Ag4 13.4(10)
C10 C9 O7 Ag4 -167.6(6)
O11 Ag4 O7 C9 85.8(5)
C2 Ag4 O7 C9 -62.1(6)
O6 Ag4 O7 C9 -159.8(6)
Ag8 Ag4 O7 C9 -6.8(6)
Ag7 Ag4 O7 C9 -43.7(5)
Ag1 Ag4 O7 C9 -153.2(6)
Ag3 Ag4 O7 C9 -101.4(5)
O7 C9 O8 Ag7 37.4(9)
C10 C9 O8 Ag7 -141.6(6)
C2 Ag7 O8 C9 -64.7(5)
O10 Ag7 O8 C9 72.6(5)
O13 Ag7 O8 C9 169.2(5)
Ag8 Ag7 O8 C9 -108.2(5)
Ag9 Ag7 O8 C9 -148.4(4)
Ag4 Ag7 O8 C9 -51.6(4)
Ag3 Ag7 O8 C9 -1.8(5)
O10 C11 O9 Ag3 -3.3(11)
C12 C11 O9 Ag3 176.8(5)
O4 Ag3 O9 C11 -163.5(6)
C1 Ag3 O9 C11 -0.7(8)
C2 Ag3 O9 C11 13.4(7)
Ag7 Ag3 O9 C11 13.3(6)
Ag2 Ag3 O9 C11 -159.5(4)
Ag6 Ag3 O9 C11 -68.5(6)
Ag4 Ag3 O9 C11 63.5(6)
O9 C11 O10 Ag7 -15.4(11)
C12 C11 O10 Ag7 164.5(5)
C2 Ag7 O10 C11 31.0(7)
O8 Ag7 O10 C11 -101.7(6)
O13 Ag7 O10 C11 170.2(5)
Ag8 Ag7 O10 C11 -129(5)
Ag9 Ag7 O10 C11 99.5(5)
Ag4 Ag7 O10 C11 -35.8(6)
Ag3 Ag7 O10 C11 18.4(5)
O12 C13 O11 Ag4 -17.2(10)
C14 C13 O11 Ag4 164.0(5)
O7 Ag4 O11 C13 -92.4(6)
C2 Ag4 O11 C13 57.3(6)
O6 Ag4 O11 C13 172.5(5)
Ag8 Ag4 O11 C13 26.9(5)
Ag7 Ag4 O11 C13 5.7(6)
Ag1 Ag4 O11 C13 97.1(5)
Ag3 Ag4 O11 C13 102.3(6)
O11 C13 O12 Ag8 -12.1(10)
C14 C13 O12 Ag8 166.7(4)
C2 Ag8 O12 C13 1.9(6)
O17 Ag8 O12 C13 -146.5(5)
O14 Ag8 O12 C13 135.2(5)
Ag7 Ag8 O12 C13 68.1(5)
Ag4 Ag8 O12 C13 24.8(5)
Ag9 Ag8 O12 C13 -139.9(6)
Ag1 Ag8 O12 C13 -33.2(5)
O14 C15 O13 Ag7 6.3(8)
C16 C15 O13 Ag7 -173.5(5)
C2 Ag7 O13 C15 -71.9(5)
O10 Ag7 O13 C15 141.7(4)
O8 Ag7 O13 C15 60.3(4)
Ag8 Ag7 O13 C15 -36.9(4)
Ag9 Ag7 O13 C15 -99.5(4)
Ag4 Ag7 O13 C15 -4.9(5)
Ag3 Ag7 O13 C15 -136.8(3)
O13 C15 O14 Ag8 35.9(8)
C16 C15 O14 Ag8 -144.3(5)
C2 Ag8 O14 C15 -37.3(5)
O12 Ag8 O14 C15 -178.9(4)
O17 Ag8 O14 C15 89.0(4)
Ag7 Ag8 O14 C15 -47.6(4)
Ag4 Ag8 O14 C15 -97.0(4)
Ag9 Ag8 O14 C15 9.9(4)
Ag1 Ag8 O14 C15 -122.6(4)
O16 C17 O15 Ag9 -3.3(9)
C18 C17 O15 Ag9 177.8(4)
O18 Ag9 O15 C17 165.9(4)
C2 Ag9 O15 C17 -41.5(5)
O20 Ag9 O15 C17 73.7(5)
Ag7 Ag9 O15 C17 -77.7(5)
Ag6 Ag9 O15 C17 22.2(5)
Ag8 Ag9 O15 C17 -88.9(5)
Ag5 Ag9 O15 C17 28.2(6)
O15 C17 O16 Ag6 -24.7(8)
C18 C17 O16 Ag6 154.2(4)
O21 Ag6 O16 C17 -139.2(4)
O20 Ag6 O16 C17 -23.8(4)
C1 Ag6 O16 C17 90.8(4)
Ag9 Ag6 O16 C17 30.2(4)
Ag2 Ag6 O16 C17 139.0(4)
Ag5 Ag6 O16 C17 51.7(5)
Ag3 Ag6 O16 C17 119.5(4)
O18 C19 O17 Ag8 -5.9(10)
C20 C19 O17 Ag8 173.4(5)
C2 Ag8 O17 C19 45.3(6)
O12 Ag8 O17 C19 -163.3(5)
O14 Ag8 O17 C19 -75.0(5)
Ag7 Ag8 O17 C19 -17.8(6)
Ag4 Ag8 O17 C19 138.4(6)
Ag9 Ag8 O17 C19 17.7(5)
Ag1 Ag8 O17 C19 112.9(5)
O17 C19 O18 Ag9 -17.9(10)
C20 C19 O18 Ag9 162.8(5)
O15 Ag9 O18 C19 160.0(5)
C2 Ag9 O18 C19 12.3(6)
O20 Ag9 O18 C19 -116.9(5)
Ag7 Ag9 O18 C19 68.9(6)
Ag6 Ag9 O18 C19 -88.0(5)
Ag8 Ag9 O18 C19 23.0(5)
Ag5 Ag9 O18 C19 -46.7(5)
O20 C21 O19 Ag5 -6.8(11)
C22 C21 O19 Ag5 171.0(5)
O23 Ag5 O19 C21 -149.5(7)
C1 Ag5 O19 C21 -1.3(8)
O1W Ag5 O19 C21 113.3(7)
Ag1 Ag5 O19 C21 -104.7(10)
Ag6 Ag5 O19 C21 23.7(6)
Ag2 Ag5 O19 C21 56.1(7)
Ag9 Ag5 O19 C21 -33.7(6)
O19 C21 O20 Ag6 -23.7(10)
C22 C21 O20 Ag6 158.5(5)
O19 C21 O20 Ag9 56.4(9)
C22 C21 O20 Ag9 -121.4(5)
O21 Ag6 O20 C21 -95.1(5)
C1 Ag6 O20 C21 65.2(5)
O16 Ag6 O20 C21 173.1(5)
Ag9 Ag6 O20 C21 100.3(5)
Ag2 Ag6 O20 C21 16.7(6)
Ag5 Ag6 O20 C21 30.2(5)
Ag3 Ag6 O20 C21 119.1(5)
O21 Ag6 O20 Ag9 164.57(15)
C1 Ag6 O20 Ag9 -35.08(18)
O16 Ag6 O20 Ag9 72.82(13)
Ag2 Ag6 O20 Ag9 -83.63(18)
Ag5 Ag6 O20 Ag9 -70.12(7)
Ag3 Ag6 O20 Ag9 18.8(2)
O18 Ag9 O20 C21 38.9(4)
O15 Ag9 O20 C21 156.4(4)
C2 Ag9 O20 C21 -96.4(4)
Ag7 Ag9 O20 C21 -149.9(3)
Ag6 Ag9 O20 C21 -117.9(4)
Ag8 Ag9 O20 C21 -42.5(5)
Ag5 Ag9 O20 C21 -54.0(4)
O18 Ag9 O20 Ag6 156.82(16)
O15 Ag9 O20 Ag6 -85.67(14)
C2 Ag9 O20 Ag6 21.6(2)
Ag7 Ag9 O20 Ag6 -32.0(2)
Ag8 Ag9 O20 Ag6 75.46(17)
Ag5 Ag9 O20 Ag6 63.89(8)
O22 C23 O21 Ag6 11.9(12)
C24 C23 O21 Ag6 -170.7(6)
O20 Ag6 O21 C23 98.0(6)
C1 Ag6 O21 C23 -58.4(6)
O16 Ag6 O21 C23 -166.1(6)
Ag9 Ag6 O21 C23 152.3(5)
Ag2 Ag6 O21 C23 -45.3(5)
Ag5 Ag6 O21 C23 5.6(6)
Ag3 Ag6 O21 C23 -104.0(5)
O24 C25 O23 Ag5 7.2(11)
C26 C25 O23 Ag5 -174.5(5)
O19 Ag5 O23 C25 162.6(6)
C1 Ag5 O23 C25 15.5(7)
O1W Ag5 O23 C25 -110.9(6)
Ag1 Ag5 O23 C25 -11.5(5)
Ag6 Ag5 O23 C25 117.0(8)
Ag2 Ag5 O23 C25 -43.6(6)
Ag9 Ag5 O23 C25 87.7(5)
